data_1518532
loop_
_publ_author_name
'Mori, Hirotaka'
'Suzuki, Masaaki'
'Kim, Woojae'
'Lim, Jong Min'
'Kim, Dongho'
'Osuka, Atsuhiro'

_publ_section_title
;
 5,20-Bis(\a-oligothienyl)-substituted [26]hexaphyrins possessing
 electronic circuits strongly perturbed by meso-oligothienyl substituents
;
_journal_issue 3
_journal_name_full 'Chem. Sci.'
_journal_page_first 1696
_journal_paper_doi 10.1039/C4SC03394A
_journal_volume 6
_journal_year 2015
_chemical_formula_moiety 'C86 H32 F20 N6 S8, C7 H16, 0.22(C7), 0.76(C Cl3), 0.5(O)'
_chemical_formula_sum 'C95.3 H48 Cl2.3 F20 N6 O0.5 S8'
_chemical_formula_weight 2003.15
_chemical_name_systematic
; 
 ? 
;
_space_group_IT_number 2
_symmetry_cell_setting triclinic
_symmetry_Int_Tables_number 2
_symmetry_space_group_name_Hall '-P 1'
_symmetry_space_group_name_H-M 'P -1'
_atom_sites_solution_hydrogens geom
_atom_sites_solution_primary direct
_atom_sites_solution_secondary difmap
_audit_creation_method SHELXL-97
_audit_update_record
;
2014-09-24 deposited with the CCDC.
2014-12-10 downloaded from the CCDC.
;
_cell_angle_alpha 105.000(14)
_cell_angle_beta 92.92(2)
_cell_angle_gamma 107.23(3)
_cell_formula_units_Z 4
_cell_length_a 17.2734(8)
_cell_length_b 18.9028(5)
_cell_length_c 30.1289(17)
_cell_measurement_reflns_used 6654
_cell_measurement_temperature 93(2)
_cell_measurement_theta_max 68.3
_cell_measurement_theta_min 25.1
_cell_volume 8989(2)
_computing_structure_refinement 'SHELXL-97 (Sheldrick, 1997)'
_computing_structure_solution 'SHELXS-97 (Sheldrick, 1990)'
_diffrn_ambient_temperature 93(2)
_diffrn_detector_area_resol_mean 5.8140
_diffrn_measured_fraction_theta_full 0.969
_diffrn_measured_fraction_theta_max 0.969
_diffrn_measurement_device_type 'Rigaku XtaLAB P200'
_diffrn_measurement_method \w
_diffrn_radiation_monochromator graphite
_diffrn_radiation_source 'fine-focus sealed tube'
_diffrn_radiation_type CuK\a
_diffrn_radiation_wavelength 1.54187
_diffrn_reflns_av_R_equivalents 0.0733
_diffrn_reflns_av_sigmaI/netI 0.0581
_diffrn_reflns_limit_h_max 17
_diffrn_reflns_limit_h_min -19
_diffrn_reflns_limit_k_max 21
_diffrn_reflns_limit_k_min -21
_diffrn_reflns_limit_l_max 34
_diffrn_reflns_limit_l_min -34
_diffrn_reflns_number 99137
_diffrn_reflns_theta_full 62.50
_diffrn_reflns_theta_max 62.50
_diffrn_reflns_theta_min 6.54
_exptl_absorpt_coefficient_mu 3.291
_exptl_absorpt_correction_T_max 0.9371
_exptl_absorpt_correction_T_min 0.2899
_exptl_absorpt_correction_type multi-scan
_exptl_absorpt_process_details 'REQAB (Rigaku, 1998)'
_exptl_crystal_colour Brown
_exptl_crystal_density_diffrn 1.481
_exptl_crystal_density_method 'not measured'
_exptl_crystal_description Prism
_exptl_crystal_F_000 4053
_exptl_crystal_size_max 0.50
_exptl_crystal_size_mid 0.20
_exptl_crystal_size_min 0.02
_refine_diff_density_max 1.243
_refine_diff_density_min -0.941
_refine_diff_density_rms 0.109
_refine_ls_extinction_method none
_refine_ls_goodness_of_fit_ref 1.073
_refine_ls_hydrogen_treatment constr
_refine_ls_matrix_type full
_refine_ls_number_parameters 2705
_refine_ls_number_reflns 27782
_refine_ls_number_restraints 360
_refine_ls_restrained_S_all 1.109
_refine_ls_R_factor_all 0.1245
_refine_ls_R_factor_gt 0.1104
_refine_ls_shift/su_max 0.006
_refine_ls_shift/su_mean 0.000
_refine_ls_structure_factor_coef Fsqd
_refine_ls_weighting_details 'calc w=1/[\s^2^(Fo^2^)+(0.3000P)^2^+0.0000P] where P=(Fo^2^+2Fc^2^)/3'
_refine_ls_weighting_scheme calc
_refine_ls_wR_factor_gt 0.3444
_refine_ls_wR_factor_ref 0.3750
_reflns_number_gt 21104
_reflns_number_total 27782
_reflns_threshold_expression >2sigma(I)
_cod_data_source_file c4sc03394a2.cif
_cod_data_source_block 40512hm
_cod_depositor_comments
;
Adding full bibliography for 1518530--1518532.cif.

2019-07-26
Z value and formula fixed to values more according to usual
chemical conventions.                 miguel
;
_cod_original_cell_volume 8988.7(7)
_cod_original_formula_moiety '2(C86 H32 F20 N6 S8), 2(C7 H16), 0.44(C7), 1.53(C Cl3), O'
_cod_original_formula_sum 'C190.61 H96 Cl4.60 F40 N12 O S16 '
_cod_original_formula_units_Z 2
_cod_original_formula_weight 4006.31
_cod_database_code 1518532

loop_
_symmetry_equiv_pos_as_xyz
'x, y, z'
'-x, -y, -z'

loop_
_atom_site_label
_atom_site_type_symbol
_atom_site_fract_x
_atom_site_fract_y
_atom_site_fract_z
_atom_site_U_iso_or_equiv
_atom_site_adp_type
_atom_site_occupancy
_atom_site_symmetry_multiplicity
_atom_site_calc_flag
_atom_site_refinement_flags
_atom_site_disorder_assembly
_atom_site_disorder_group
S1 S 0.16650(7) -0.08158(5) 0.36198(4) 0.0628(3) Uani 1 1 d . . .
S2 S -0.03704(8) -0.05410(6) 0.43689(4) 0.0677(3) Uani 1 1 d . . .
S3 S -0.21180(8) -0.07320(7) 0.47306(4) 0.0732(3) Uani 1 1 d . . .
S5 S 0.18265(7) -0.08390(5) 0.21127(4) 0.0644(3) Uani 1 1 d . . .
S6 S 0.27377(7) -0.17947(5) 0.14078(4) 0.0640(3) Uani 1 1 d . . .
S7 S 0.26950(7) -0.32795(6) 0.05000(4) 0.0651(3) Uani 1 1 d . . .
S8 S 0.19723(16) -0.47878(12) -0.04288(6) 0.1283(7) Uani 1 1 d . . .
S9 S 0.77400(8) 0.21037(7) 0.18510(4) 0.0709(3) Uani 1 1 d . C .
S13 S 0.50822(6) 0.16467(5) 0.18396(3) 0.0503(2) Uani 1 1 d . . .
S14 S 0.40806(8) 0.28153(6) 0.16637(4) 0.0681(3) Uani 1 1 d . . .
S15 S 0.23393(10) 0.40838(8) 0.16814(5) 0.0876(4) Uani 1 1 d . . .
S16 S 0.12854(17) 0.4607(2) 0.05230(10) 0.1876(9) Uani 1 1 d . . .
N1 N 0.3412(2) 0.16280(17) 0.35783(11) 0.0534(8) Uani 1 1 d . . .
N2 N 0.2754(2) -0.11397(18) 0.30432(14) 0.0638(9) Uani 1 1 d . . .
N3 N 0.1352(2) -0.23558(18) 0.26212(14) 0.0657(10) Uani 1 1 d . . .
H1 H 0.1481 -0.1849 0.2696 0.079 Uiso 1 1 calc R . .
N4 N 0.0567(2) -0.13110(19) 0.26072(14) 0.0649(9) Uani 1 1 d . . .
N5 N 0.1394(2) 0.14705(17) 0.30033(12) 0.0587(9) Uani 1 1 d . . .
N6 N 0.2697(2) 0.27330(17) 0.34971(11) 0.0531(8) Uani 1 1 d . A .
H2 H 0.2562 0.2226 0.3415 0.064 Uiso 1 1 calc R . .
N7 N 0.7108(2) 0.25235(17) 0.33904(10) 0.0526(8) Uani 1 1 d . . .
N8 N 0.6828(2) 0.30529(18) 0.19209(11) 0.0571(9) Uani 1 1 d . . .
N9 N 0.6341(2) 0.21505(18) 0.10143(11) 0.0581(9) Uani 1 1 d . . .
H3 H 0.6377 0.2063 0.1286 0.070 Uiso 1 1 calc R . .
N10 N 0.5971(2) 0.08478(17) 0.13195(10) 0.0529(8) Uani 1 1 d . . .
N11 N 0.6170(2) 0.04488(17) 0.28317(11) 0.0521(8) Uani 1 1 d . . .
N12 N 0.6737(2) 0.12794(18) 0.37536(11) 0.0528(8) Uani 1 1 d . . .
H4 H 0.6640 0.1362 0.3485 0.063 Uiso 1 1 calc R . .
F1 F 0.23486(17) -0.34722(13) 0.16185(9) 0.0715(7) Uani 1 1 d . . .
F2 F 0.3362(2) -0.42361(16) 0.12608(9) 0.0834(8) Uani 1 1 d . . .
F3 F 0.4842(2) -0.39734(18) 0.17387(11) 0.0956(9) Uani 1 1 d . . .
F4 F 0.52823(18) -0.29751(17) 0.26001(12) 0.0903(9) Uani 1 1 d . . .
F5 F 0.42560(16) -0.22672(14) 0.29848(10) 0.0745(7) Uani 1 1 d . . .
F6 F -0.16212(18) -0.29128(17) 0.21688(13) 0.0923(9) Uani 1 1 d . . .
F7 F -0.30532(19) -0.37222(18) 0.23786(13) 0.0986(11) Uani 1 1 d . . .
F8 F -0.30641(19) -0.43887(16) 0.30737(12) 0.1012(11) Uani 1 1 d . . .
F9 F -0.1640(2) -0.42579(15) 0.35566(12) 0.0965(10) Uani 1 1 d . . .
F10 F -0.02174(18) -0.34336(13) 0.33688(11) 0.0835(8) Uani 1 1 d . . .
C137 C 0.08952(19) 0.33628(15) 0.32123(12) 0.0517(14) Uani 0.782(3) 1 d PG A 1
C138 C 0.0288(2) 0.3409(2) 0.34934(14) 0.0710(17) Uani 0.782(3) 1 d PG A 1
C139 C -0.0116(3) 0.3945(3) 0.34955(19) 0.083(2) Uani 0.782(3) 1 d PG A 1
C140 C 0.0087(3) 0.4436(2) 0.3217(2) 0.094(2) Uani 0.782(3) 1 d PG A 1
C141 C 0.0695(3) 0.4390(2) 0.29354(18) 0.0836(18) Uani 0.782(3) 1 d PG A 1
C142 C 0.1099(2) 0.3854(2) 0.29333(14) 0.0661(15) Uani 0.782(3) 1 d PG A 1
F11 F 0.1658(2) 0.38301(18) 0.26616(12) 0.0796(9) Uani 0.782(3) 1 d P A 1
F12 F 0.0897(3) 0.4873(2) 0.26781(19) 0.1223(14) Uani 0.782(3) 1 d P A 1
F13 F -0.0302(3) 0.4940(3) 0.3208(3) 0.155(2) Uani 0.782(3) 1 d P A 1
F14 F -0.0662(3) 0.3999(3) 0.3766(2) 0.1215(14) Uani 0.782(3) 1 d P A 1
F15 F 0.0120(3) 0.2979(2) 0.37725(13) 0.0901(10) Uani 0.782(3) 1 d P A 1
C234 C 0.0481(5) 0.3538(4) 0.3496(3) 0.038(4) Uiso 0.218(3) 1 d PGDU A 2
C235 C -0.0034(5) 0.3968(4) 0.3458(4) 0.062(6) Uiso 0.218(3) 1 d PGDU A 2
C237 C -0.0243(5) 0.4063(5) 0.3030(4) 0.066(5) Uani 0.218(3) 1 d PGDU A 2
C238 C 0.0063(6) 0.3728(5) 0.2641(4) 0.092(6) Uani 0.218(3) 1 d PGDU A 2
C239 C 0.0578(6) 0.3297(5) 0.2680(3) 0.081(6) Uani 0.218(3) 1 d PGDU A 2
C236 C 0.0787(5) 0.3203(5) 0.3107(4) 0.057(5) Uani 0.218(3) 1 d PGDU A 2
F45 F 0.0652(8) 0.3469(7) 0.3914(5) 0.091(4) Uani 0.218(3) 1 d PDU A 2
F41 F -0.0776(8) 0.4502(7) 0.2991(6) 0.098(5) Uani 0.218(3) 1 d PDU A 2
F42 F -0.0438(11) 0.4380(10) 0.3815(6) 0.126(7) Uani 0.218(3) 1 d PDU A 2
F43 F -0.0108(10) 0.3792(9) 0.2245(6) 0.146(7) Uani 0.218(3) 1 d PDU A 2
F44 F 0.0853(8) 0.3003(7) 0.2342(5) 0.103(4) Uani 0.218(3) 1 d PDU A 2
F16 F 0.5250(2) 0.39628(16) 0.34204(9) 0.0887(9) Uani 1 1 d . . .
F17 F 0.6517(2) 0.51906(18) 0.39042(18) 0.1279(16) Uani 1 1 d . A .
F18 F 0.6801(2) 0.5541(2) 0.48470(18) 0.1520(19) Uani 1 1 d . . .
F19 F 0.5818(3) 0.4658(2) 0.52852(11) 0.1536(15) Uani 1 1 d . A .
F20 F 0.4554(2) 0.34400(18) 0.48143(9) 0.0902(9) Uani 1 1 d . . .
F21 F 0.48344(19) 0.32369(16) 0.07163(10) 0.0861(9) Uani 1 1 d . . .
F22 F 0.4489(2) 0.4367(2) 0.04652(13) 0.1141(11) Uani 1 1 d . . .
F23 F 0.5501(3) 0.58634(19) 0.08169(13) 0.1153(11) Uani 1 1 d . . .
F24 F 0.6877(2) 0.61811(15) 0.14021(11) 0.1013(11) Uani 1 1 d . . .
F25 F 0.72505(19) 0.50314(13) 0.16322(9) 0.0766(8) Uani 1 1 d . . .
F26 F 0.7663(2) 0.14135(17) 0.00487(9) 0.0943(10) Uani 1 1 d . . .
F27 F 0.7844(2) 0.05887(19) -0.07728(9) 0.0920(10) Uani 1 1 d . . .
F28 F 0.68260(18) -0.08710(16) -0.11635(8) 0.0762(7) Uani 1 1 d . . .
F29 F 0.55701(17) -0.14730(14) -0.07216(8) 0.0696(7) Uani 1 1 d . . .
F30 F 0.53317(15) -0.06322(13) 0.00946(7) 0.0635(6) Uani 1 1 d . . .
F31 F 0.76524(16) -0.08015(15) 0.32806(10) 0.0765(7) Uani 1 1 d . . .
F32 F 0.75938(17) -0.21726(15) 0.34053(10) 0.0790(7) Uani 1 1 d . . .
F33 F 0.6311(2) -0.29574(14) 0.37507(10) 0.0852(8) Uani 1 1 d . . .
F34 F 0.50786(19) -0.23673(15) 0.39741(10) 0.0842(8) Uani 1 1 d . . .
F35 F 0.51207(15) -0.10011(13) 0.38402(9) 0.0695(6) Uani 1 1 d . . .
F36 F 0.61310(19) 0.2853(2) 0.48811(10) 0.0952(9) Uani 1 1 d . . .
F37 F 0.6584(3) 0.3864(3) 0.57322(12) 0.1530(16) Uani 1 1 d . . .
F38 F 0.8185(3) 0.4742(3) 0.60078(12) 0.1470(16) Uani 1 1 d . . .
F39 F 0.9280(3) 0.4663(3) 0.54199(14) 0.1441(17) Uani 1 1 d . . .
F40 F 0.88382(19) 0.36411(19) 0.45704(10) 0.0904(9) Uani 1 1 d . . .
S4 S -0.3485(2) -0.01366(19) 0.53172(10) 0.0805(10) Uani 0.45 1 d PD B 1
C73 C -0.3677(5) -0.1094(4) 0.50663(17) 0.053(2) Uani 0.45 1 d PD B 1
C74 C -0.4501(5) -0.1554(4) 0.5022(2) 0.052(2) Uani 0.45 1 d PD B 1
H55 H -0.4726 -0.2099 0.4892 0.062 Uiso 0.45 1 calc PR B 1
C75 C -0.4937(6) -0.1018(5) 0.5221(3) 0.073(3) Uani 0.45 1 d PD B 1
H56 H -0.5508 -0.1185 0.5233 0.088 Uiso 0.45 1 calc PR B 1
C76 C -0.4460(7) -0.0255(7) 0.5387(3) 0.087(5) Uani 0.45 1 d PD B 1
H57 H -0.4663 0.0154 0.5525 0.104 Uiso 0.45 1 calc PR B 1
S4A S -0.4493(2) -0.1201(2) 0.51017(10) 0.1013(10) Uani 0.55 1 d PD B 2
C75A C -0.3973(6) 0.0245(5) 0.5547(2) 0.095(3) Uani 0.55 1 d PD B 2
H58 H -0.3963 0.0746 0.5719 0.115 Uiso 0.55 1 calc PR B 2
C76A C -0.4651(7) -0.0387(6) 0.5407(3) 0.090(3) Uani 0.55 1 d PD B 2
H59 H -0.5177 -0.0372 0.5477 0.108 Uiso 0.55 1 calc PR B 2
C73A C -0.3469(6) -0.0721(4) 0.5150(2) 0.072(2) Uani 0.55 1 d PD B 2
C74A C -0.3289(6) 0.0050(5) 0.5399(2) 0.075(3) Uani 0.55 1 d PD B 2
H60 H -0.2751 0.0411 0.5462 0.089 Uiso 0.55 1 calc PR B 2
C1 C 0.4123(3) 0.2253(2) 0.37611(12) 0.0533(9) Uani 1 1 d . . .
C2 C 0.4798(3) 0.1966(2) 0.38400(13) 0.0555(10) Uani 1 1 d . . .
H5 H 0.5344 0.2271 0.3973 0.067 Uiso 1 1 calc R . .
C3 C 0.4511(3) 0.1202(2) 0.36927(14) 0.0574(10) Uani 1 1 d . . .
H6 H 0.4813 0.0855 0.3687 0.069 Uiso 1 1 calc R . .
C4 C 0.3629(3) 0.0999(2) 0.35387(14) 0.0577(10) Uani 1 1 d . . .
C5 C 0.3044(3) 0.0212(2) 0.34189(15) 0.0585(10) Uani 1 1 d . . .
C6 C 0.3263(3) -0.0392(2) 0.31404(16) 0.0607(11) Uani 1 1 d . . .
C7 C 0.3958(3) -0.0346(2) 0.28860(15) 0.0592(10) Uani 1 1 d . . .
H7 H 0.4392 0.0106 0.2894 0.071 Uiso 1 1 calc R . .
C8 C 0.3861(3) -0.1076(2) 0.26358(16) 0.0599(10) Uani 1 1 d . . .
H8 H 0.4224 -0.1238 0.2437 0.072 Uiso 1 1 calc R . .
C9 C 0.3093(3) -0.1578(2) 0.27256(15) 0.0584(10) Uani 1 1 d . . .
C10 C 0.2731(3) -0.2381(2) 0.25257(15) 0.0597(10) Uani 1 1 d . . .
C11 C 0.1892(3) -0.2748(2) 0.25085(17) 0.0639(11) Uani 1 1 d . . .
C12 C 0.1426(3) -0.3556(2) 0.24163(16) 0.0650(11) Uani 1 1 d . . .
H9 H 0.1630 -0.3978 0.2321 0.078 Uiso 1 1 calc R . .
C13 C 0.0655(3) -0.3607(2) 0.24892(18) 0.0705(13) Uani 1 1 d . . .
H10 H 0.0227 -0.4071 0.2468 0.085 Uiso 1 1 calc R . .
C14 C 0.0582(3) -0.2848(2) 0.26039(17) 0.0639(11) Uani 1 1 d . . .
C15 C -0.0083(3) -0.2588(2) 0.26866(18) 0.0695(12) Uani 1 1 d . . .
C16 C -0.0048(3) -0.1797(2) 0.27423(19) 0.0683(12) Uani 1 1 d . . .
C17 C -0.0591(3) -0.1407(2) 0.29647(17) 0.0658(12) Uani 1 1 d . . .
H11 H -0.1070 -0.1628 0.3088 0.079 Uiso 1 1 calc R . .
C18 C -0.0278(3) -0.0664(2) 0.29617(18) 0.0677(12) Uani 1 1 d . . .
H12 H -0.0490 -0.0255 0.3084 0.081 Uiso 1 1 calc R . .
C19 C 0.0453(3) -0.0615(2) 0.27319(15) 0.0575(10) Uani 1 1 d . . .
C20 C 0.1028(3) 0.0051(2) 0.26720(15) 0.0562(10) Uani 1 1 d . . .
C21 C 0.0851(3) 0.0783(2) 0.28056(15) 0.0570(10) Uani 1 1 d . . .
C22 C 0.0038(3) 0.0866(2) 0.27063(16) 0.0637(11) Uani 1 1 d . . .
H13 H -0.0463 0.0460 0.2582 0.076 Uiso 1 1 calc R . .
C23 C 0.0147(3) 0.1621(2) 0.28251(16) 0.0623(11) Uani 1 1 d . . .
H14 H -0.0255 0.1859 0.2786 0.075 Uiso 1 1 calc R . .
C24 C 0.0983(3) 0.2007(2) 0.30220(15) 0.0593(10) Uani 1 1 d . A .
C25 C 0.1360(3) 0.2796(2) 0.32107(14) 0.0571(10) Uani 1 1 d . . .
C26 C 0.2190(3) 0.3137(2) 0.34228(14) 0.0552(10) Uani 1 1 d . A .
C27 C 0.2645(3) 0.3931(2) 0.36036(14) 0.0624(11) Uani 1 1 d . . .
H15 H 0.2454 0.4351 0.3599 0.075 Uiso 1 1 calc R A .
C28 C 0.3412(3) 0.3986(2) 0.37881(14) 0.0604(11) Uani 1 1 d . A .
H16 H 0.3841 0.4453 0.3936 0.073 Uiso 1 1 calc R . .
C29 C 0.3455(3) 0.3240(2) 0.37205(12) 0.0526(10) Uani 1 1 d . . .
C30 C 0.4124(3) 0.3010(2) 0.38514(12) 0.0516(9) Uani 1 1 d . A .
C31 C 0.7246(3) 0.2960(2) 0.38550(13) 0.0558(10) Uani 1 1 d . . .
C32 C 0.7419(3) 0.3772(2) 0.38827(15) 0.0592(11) Uani 1 1 d . . .
H17 H 0.7530 0.4191 0.4157 0.071 Uiso 1 1 calc R . .
C33 C 0.7393(3) 0.3816(2) 0.34474(14) 0.0576(10) Uani 1 1 d . . .
H18 H 0.7482 0.4273 0.3353 0.069 Uiso 1 1 calc R . .
C34 C 0.7200(3) 0.3027(2) 0.31434(14) 0.0552(10) Uani 1 1 d . . .
C35 C 0.7184(2) 0.2816(2) 0.26446(13) 0.0511(9) Uani 1 1 d . . .
C36 C 0.6845(2) 0.3220(2) 0.23944(12) 0.0508(9) Uani 1 1 d . . .
C37 C 0.6457(3) 0.3814(2) 0.25556(14) 0.0566(10) Uani 1 1 d . . .
H19 H 0.6386 0.4030 0.2866 0.068 Uiso 1 1 calc R . .
C38 C 0.6221(3) 0.3992(2) 0.21814(14) 0.0575(10) Uani 1 1 d . . .
H20 H 0.5957 0.4366 0.2176 0.069 Uiso 1 1 calc R . .
C39 C 0.6446(3) 0.3507(2) 0.17823(13) 0.0560(10) Uani 1 1 d . . .
C40 C 0.6266(3) 0.3461(2) 0.13087(14) 0.0632(11) Uani 1 1 d . . .
C41 C 0.6288(3) 0.2817(2) 0.09490(14) 0.0600(11) Uani 1 1 d . . .
C42 C 0.6243(3) 0.2727(2) 0.04611(15) 0.0697(13) Uani 1 1 d . . .
H21 H 0.6194 0.3099 0.0311 0.084 Uiso 1 1 calc R . .
C43 C 0.6280(3) 0.2018(2) 0.02533(14) 0.0670(13) Uani 1 1 d . . .
H22 H 0.6275 0.1809 -0.0070 0.080 Uiso 1 1 calc R . .
C44 C 0.6331(3) 0.1631(2) 0.06023(13) 0.0584(11) Uani 1 1 d . . .
C45 C 0.6364(3) 0.0885(2) 0.05587(13) 0.0589(11) Uani 1 1 d . . .
C46 C 0.6274(3) 0.0555(2) 0.09360(13) 0.0566(10) Uani 1 1 d . . .
C47 C 0.6549(3) -0.0075(2) 0.09856(14) 0.0593(11) Uani 1 1 d . . .
H23 H 0.6767 -0.0386 0.0760 0.071 Uiso 1 1 calc R . .
C48 C 0.6434(3) -0.0134(2) 0.14162(14) 0.0545(10) Uani 1 1 d . . .
H24 H 0.6572 -0.0487 0.1555 0.065 Uiso 1 1 calc R . .
C49 C 0.6060(3) 0.0443(2) 0.16274(12) 0.0528(10) Uani 1 1 d . . .
C50 C 0.5836(2) 0.06418(19) 0.20691(13) 0.0491(9) Uani 1 1 d . . .
C51 C 0.5948(2) 0.0175(2) 0.23753(14) 0.0536(9) Uani 1 1 d . . .
C52 C 0.5773(3) -0.0660(2) 0.22212(14) 0.0555(10) Uani 1 1 d . . .
H25 H 0.5596 -0.0988 0.1913 0.067 Uiso 1 1 calc R . .
C53 C 0.5912(3) -0.0878(2) 0.26014(15) 0.0572(10) Uani 1 1 d . . .
H26 H 0.5849 -0.1389 0.2614 0.069 Uiso 1 1 calc R . .
C54 C 0.6176(2) -0.0184(2) 0.29850(14) 0.0524(9) Uani 1 1 d . . .
C55 C 0.6383(3) -0.0138(2) 0.34384(14) 0.0554(10) Uani 1 1 d . . .
C56 C 0.6640(2) 0.0571(2) 0.38182(13) 0.0531(9) Uani 1 1 d . . .
C57 C 0.6842(3) 0.0683(2) 0.42902(14) 0.0646(10) Uani 1 1 d . . .
H27 H 0.6832 0.0287 0.4433 0.078 Uiso 1 1 calc R . .
C58 C 0.7059(3) 0.1455(2) 0.45139(14) 0.0621(11) Uani 1 1 d . . .
H28 H 0.7213 0.1691 0.4838 0.075 Uiso 1 1 calc R . .
C59 C 0.7009(3) 0.1841(2) 0.41694(13) 0.0553(10) Uani 1 1 d . . .
C60 C 0.7225(3) 0.2639(2) 0.42160(13) 0.0553(10) Uani 1 1 d . . .
C61 C 0.2304(3) 0.0100(2) 0.36326(15) 0.0573(10) Uani 1 1 d . . .
C62 C 0.2009(3) 0.0656(2) 0.38865(15) 0.0597(10) Uani 1 1 d . . .
H29 H 0.2270 0.1194 0.3935 0.072 Uiso 1 1 calc R . .
C63 C 0.1295(3) 0.0365(2) 0.40674(16) 0.0636(11) Uani 1 1 d . . .
H30 H 0.1020 0.0683 0.4246 0.076 Uiso 1 1 calc R . .
C64 C 0.1028(3) -0.0427(2) 0.39616(15) 0.0610(10) Uani 1 1 d . . .
C65 C 0.0318(3) -0.0928(2) 0.40864(15) 0.0610(10) Uani 1 1 d . . .
C66 C 0.0064(3) -0.1706(2) 0.39918(16) 0.0664(11) Uani 1 1 d . . .
H31 H 0.0360 -0.2025 0.3837 0.080 Uiso 1 1 calc R . .
C67 C -0.0703(3) -0.1996(2) 0.41515(15) 0.0644(11) Uani 1 1 d . . .
H32 H -0.0968 -0.2530 0.4113 0.077 Uiso 1 1 calc R . .
C68 C -0.1010(3) -0.1440(2) 0.43601(14) 0.0607(10) Uani 1 1 d . . .
C69 C -0.1760(3) -0.1518(3) 0.45634(14) 0.0640(11) Uani 1 1 d . . .
C70 C -0.2290(3) -0.2139(3) 0.46506(18) 0.0759(13) Uani 1 1 d . . .
H33 H -0.2212 -0.2631 0.4584 0.091 Uiso 1 1 calc R . .
C71 C -0.2962(4) -0.1993(4) 0.48478(19) 0.0892(16) Uani 1 1 d . B .
H34 H -0.3379 -0.2376 0.4929 0.107 Uiso 1 1 calc R . .
C72 C -0.2968(3) -0.1272(4) 0.49119(16) 0.0872(15) Uani 1 1 d . . .
C77 C 0.1727(3) 0.0019(2) 0.24479(15) 0.0599(11) Uani 1 1 d . . .
C78 C 0.2401(3) 0.0642(2) 0.24154(15) 0.0583(10) Uani 1 1 d . . .
H35 H 0.2471 0.1168 0.2570 0.070 Uiso 1 1 calc R . .
C79 C 0.2948(3) 0.0414(2) 0.21379(14) 0.0594(11) Uani 1 1 d . . .
H36 H 0.3432 0.0765 0.2086 0.071 Uiso 1 1 calc R . .
C80 C 0.2722(3) -0.0368(2) 0.19460(15) 0.0602(11) Uani 1 1 d . . .
C81 C 0.3140(3) -0.0807(2) 0.16378(15) 0.0609(10) Uani 1 1 d . . .
C82 C 0.3884(3) -0.0535(3) 0.14762(16) 0.0659(12) Uani 1 1 d . . .
H37 H 0.4202 -0.0004 0.1553 0.079 Uiso 1 1 calc R . .
C83 C 0.4115(3) -0.1139(3) 0.11838(16) 0.0653(12) Uani 1 1 d . . .
H38 H 0.4613 -0.1053 0.1054 0.078 Uiso 1 1 calc R . .
C84 C 0.3557(3) -0.1849(3) 0.11078(15) 0.0642(11) Uani 1 1 d . . .
C85 C 0.3581(3) -0.2592(3) 0.08207(15) 0.0651(11) Uani 1 1 d . . .
C86 C 0.4227(3) -0.2866(3) 0.07404(17) 0.0751(13) Uani 1 1 d . . .
H39 H 0.4772 -0.2581 0.0885 0.090 Uiso 1 1 calc R . .
C87 C 0.4014(3) -0.3594(3) 0.04299(16) 0.0769(13) Uani 1 1 d . . .
H40 H 0.4403 -0.3852 0.0341 0.092 Uiso 1 1 calc R . .
C88 C 0.3212(3) -0.3911(3) 0.02637(15) 0.0706(12) Uani 1 1 d . . .
C89 C 0.2769(4) -0.4646(3) -0.0065(2) 0.0889(16) Uani 1 1 d . . .
C90 C 0.2962(2) -0.54177(18) -0.01478(11) 0.0451(8) Uani 1 1 d D . .
H41 H 0.3403 -0.5509 0.0004 0.054 Uiso 1 1 calc R . .
C91 C 0.2338(5) -0.5952(5) -0.0498(3) 0.138(3) Uiso 1 1 d D . .
H42 H 0.2302 -0.6481 -0.0605 0.165 Uiso 1 1 calc R . .
C92 C 0.1806(7) -0.5682(6) -0.0673(3) 0.157(4) Uani 1 1 d . . .
H43 H 0.1373 -0.5988 -0.0916 0.188 Uiso 1 1 calc R . .
C93 C 0.7535(3) 0.2246(2) 0.24212(14) 0.0567(10) Uani 1 1 d . . .
C94 C 0.7795(2) 0.1720(2) 0.26128(15) 0.0566(10) Uani 1 1 d . . .
H44 H 0.7736 0.1690 0.2920 0.068 Uiso 1 1 calc R . .
C95 C 0.8132(3) 0.1271(3) 0.23119(19) 0.0724(14) Uani 1 1 d . C .
H45 H 0.8324 0.0889 0.2387 0.087 Uiso 1 1 calc R . .
C96 C 0.8173(3) 0.1417(3) 0.1884(2) 0.0860(18) Uani 1 1 d . . .
S10 S 0.88524(14) 0.02582(12) 0.15766(7) 0.0675(6) Uani 0.5261(19) 1 d PD C 1
S11 S 0.9677(2) -0.10168(18) 0.12151(10) 0.1049(10) Uani 0.5261(19) 1 d PD C 1
S12 S 1.0632(2) -0.28246(19) 0.04966(12) 0.1149(11) Uani 0.5261(19) 1 d PD C 1
C97 C 0.8481(3) 0.0951(3) 0.1509(2) 0.054(2) Uani 0.5261(19) 1 d PD C 1
C98 C 0.8467(3) 0.1061(3) 0.1051(2) 0.0352(16) Uani 0.5261(19) 1 d PD C 1
H77 H 0.8280 0.1427 0.0951 0.042 Uiso 0.5261(19) 1 calc PR C 1
C99 C 0.8798(5) 0.0499(4) 0.0776(3) 0.062(2) Uani 0.5261(19) 1 d PD C 1
H78 H 0.8850 0.0453 0.0458 0.074 Uiso 0.5261(19) 1 calc PR C 1
C100 C 0.9039(4) 0.0026(4) 0.1007(2) 0.0572(19) Uani 0.5261(19) 1 d PD C 1
C101 C 0.9388(4) -0.0568(5) 0.0854(3) 0.095(4) Uani 0.5261(19) 1 d PD C 1
C102 C 0.9511(4) -0.0925(5) 0.0432(3) 0.122(5) Uani 0.5261(19) 1 d PD C 1
H79 H 0.9384 -0.0757 0.0174 0.147 Uiso 0.5261(19) 1 calc PR C 1
C103 C 0.9824(6) -0.1540(5) 0.0364(3) 0.101(4) Uani 0.5261(19) 1 d PD C 1
H80 H 0.9930 -0.1821 0.0077 0.121 Uiso 0.5261(19) 1 calc PR C 1
C104 C 0.9950(5) -0.1664(4) 0.0784(3) 0.081(3) Uani 0.5261(19) 1 d PD C 1
C105 C 1.0224(3) -0.2254(4) 0.0884(3) 0.100(4) Uani 0.5261(19) 1 d PD C 1
C106 C 1.0215(4) -0.2438(5) 0.1306(3) 0.098(4) Uani 0.5261(19) 1 d PD C 1
H81 H 1.0006 -0.2183 0.1564 0.118 Uiso 0.5261(19) 1 calc PR C 1
C107 C 1.0533(5) -0.3014(5) 0.1311(2) 0.088(3) Uani 0.5261(19) 1 d PD C 1
H82 H 1.0581 -0.3204 0.1571 0.105 Uiso 0.5261(19) 1 calc PR C 1
C108 C 1.0777(6) -0.3289(6) 0.0885(3) 0.143(5) Uani 0.5261(19) 1 d PD C 1
H83 H 1.1005 -0.3699 0.0819 0.172 Uiso 0.5261(19) 1 calc PR C 1
C109 C 0.5478(3) 0.1242(2) 0.22227(13) 0.0520(10) Uani 1 1 d . . .
C110 C 0.5318(2) 0.1540(2) 0.26624(12) 0.0483(9) Uani 1 1 d . . .
H46 H 0.5488 0.1398 0.2922 0.058 Uiso 1 1 calc R . .
C111 C 0.4885(3) 0.2071(2) 0.26990(13) 0.0532(10) Uani 1 1 d . . .
H47 H 0.4741 0.2327 0.2982 0.064 Uiso 1 1 calc R . .
C112 C 0.4692(2) 0.2175(2) 0.22754(13) 0.0498(9) Uani 1 1 d . . .
C113 C 0.4198(3) 0.2619(2) 0.21812(13) 0.0571(10) Uani 1 1 d . . .
C114 C 0.3704(3) 0.2933(3) 0.24832(16) 0.0924(14) Uani 1 1 d . . .
H48 H 0.3712 0.2939 0.2800 0.111 Uiso 1 1 calc R . .
C115 C 0.3205(4) 0.3233(3) 0.22616(17) 0.0785(13) Uani 1 1 d . . .
H49 H 0.2792 0.3411 0.2403 0.094 Uiso 1 1 calc R . .
C116 C 0.3357(3) 0.3252(3) 0.18227(17) 0.0713(13) Uani 1 1 d . . .
C117 C 0.2945(4) 0.3518(3) 0.15095(19) 0.0794(14) Uani 1 1 d . . .
C118 C 0.2965(5) 0.3406(4) 0.1044(2) 0.116(2) Uani 1 1 d . . .
H50 H 0.3302 0.3146 0.0877 0.139 Uiso 1 1 calc R . .
C119 C 0.2449(5) 0.3705(4) 0.0835(2) 0.115(2) Uani 1 1 d . . .
H51 H 0.2372 0.3632 0.0509 0.138 Uiso 1 1 calc R . .
C120 C 0.2071(4) 0.4102(3) 0.1126(2) 0.0878(16) Uani 1 1 d . . .
C121 C 0.1475(4) 0.4470(4) 0.1038(3) 0.1020(19) Uani 1 1 d . . .
C122 C 0.1023(3) 0.4818(2) 0.13761(17) 0.0614(11) Uani 1 1 d . . .
H52 H 0.1045 0.4842 0.1695 0.074 Uiso 1 1 calc R . .
C123 C 0.0514(6) 0.5131(6) 0.1110(4) 0.167(3) Uani 1 1 d . . .
H53 H 0.0118 0.5344 0.1245 0.201 Uiso 1 1 calc R . .
C124 C 0.0641(7) 0.5097(9) 0.0692(5) 0.226(4) Uani 1 1 d . . .
H54 H 0.0398 0.5323 0.0501 0.272 Uiso 1 1 calc R . .
C125 C 0.3260(3) -0.2836(2) 0.23235(15) 0.0585(10) Uani 1 1 d . . .
C126 C 0.3064(3) -0.3350(2) 0.18768(16) 0.0643(11) Uani 1 1 d . . .
C127 C 0.3575(3) -0.3750(2) 0.16808(16) 0.0697(12) Uani 1 1 d . . .
C128 C 0.4318(3) -0.3629(3) 0.19178(18) 0.0735(13) Uani 1 1 d . . .
C129 C 0.4552(3) -0.3101(3) 0.23663(18) 0.0715(12) Uani 1 1 d . . .
C130 C 0.4007(3) -0.2737(2) 0.25605(17) 0.0659(11) Uani 1 1 d . . .
C131 C -0.0877(3) -0.3131(2) 0.27651(19) 0.0698(13) Uani 1 1 d . . .
C132 C -0.1608(3) -0.3228(3) 0.2517(2) 0.0767(14) Uani 1 1 d . . .
C133 C -0.2357(3) -0.3649(3) 0.2606(2) 0.0820(16) Uani 1 1 d . . .
C134 C -0.2357(3) -0.3997(2) 0.2966(2) 0.0795(15) Uani 1 1 d . . .
C135 C -0.1640(4) -0.3926(2) 0.3207(2) 0.0803(15) Uani 1 1 d . . .
C136 C -0.0898(3) -0.3503(2) 0.31141(18) 0.0709(13) Uani 1 1 d . . .
C143 C 0.4855(3) 0.3651(2) 0.41030(13) 0.0574(10) Uani 1 1 d . . .
C144 C 0.5383(3) 0.4122(3) 0.38873(17) 0.0683(13) Uani 1 1 d . A .
C145 C 0.6032(3) 0.4749(3) 0.4122(2) 0.0876(18) Uani 1 1 d . . .
C146 C 0.6179(4) 0.4939(3) 0.4606(2) 0.095(2) Uani 1 1 d . A .
C147 C 0.5683(4) 0.4488(4) 0.4827(2) 0.1021(19) Uani 1 1 d . . .
C148 C 0.5034(3) 0.3847(3) 0.45797(16) 0.0751(13) Uani 1 1 d . A .
C149 C 0.6062(3) 0.4093(2) 0.11851(14) 0.0643(12) Uani 1 1 d . . .
C150 C 0.5361(3) 0.3951(3) 0.08852(17) 0.0758(14) Uani 1 1 d . . .
C151 C 0.5195(4) 0.4561(3) 0.07663(19) 0.0872(16) Uani 1 1 d . . .
C152 C 0.5682(4) 0.5285(3) 0.09316(18) 0.0855(15) Uani 1 1 d . . .
C153 C 0.6371(4) 0.5450(2) 0.12319(18) 0.0794(15) Uani 1 1 d . . .
C154 C 0.6560(3) 0.4850(3) 0.13608(16) 0.0715(13) Uani 1 1 d . . .
C155 C 0.6482(3) 0.0418(2) 0.01043(14) 0.0591(11) Uani 1 1 d . . .
C156 C 0.7127(3) 0.0719(3) -0.01357(15) 0.0726(14) Uani 1 1 d . . .
C157 C 0.7234(3) 0.0290(3) -0.05655(15) 0.0670(12) Uani 1 1 d . . .
C158 C 0.6709(3) -0.0455(3) -0.07579(14) 0.0658(12) Uani 1 1 d . . .
C159 C 0.6071(3) -0.0767(2) -0.05317(13) 0.0581(10) Uani 1 1 d . . .
C160 C 0.5979(3) -0.0317(2) -0.01088(13) 0.0582(10) Uani 1 1 d . . .
C161 C 0.6384(3) -0.0858(2) 0.35529(13) 0.0536(9) Uani 1 1 d . . .
C162 C 0.5754(3) -0.1268(2) 0.37340(14) 0.0576(10) Uani 1 1 d . . .
C163 C 0.5714(3) -0.1980(2) 0.38078(15) 0.0634(11) Uani 1 1 d . . .
C164 C 0.6345(3) -0.2276(2) 0.36961(15) 0.0642(11) Uani 1 1 d . . .
C165 C 0.6984(3) -0.1874(2) 0.35135(16) 0.0656(11) Uani 1 1 d . . .
C166 C 0.7009(3) -0.1173(2) 0.34494(15) 0.0612(11) Uani 1 1 d . . .
C167 C 0.7466(3) 0.3181(2) 0.46991(14) 0.0608(10) Uani 1 1 d . . .
C168 C 0.6918(3) 0.3268(3) 0.50088(16) 0.0734(13) Uani 1 1 d . . .
C169 C 0.7142(4) 0.3792(4) 0.54508(19) 0.1050(17) Uani 1 1 d . . .
C170 C 0.7944(4) 0.4251(4) 0.55850(19) 0.115(2) Uani 1 1 d . . .
C171 C 0.8515(4) 0.4208(4) 0.5280(2) 0.101(2) Uani 1 1 d . . .
C172 C 0.8261(3) 0.3666(3) 0.48534(16) 0.0756(13) Uani 1 1 d . . .
C173 C 0.2525(10) 0.1550(13) 0.7836(4) 0.630(10) Uani 1 1 d D . .
H61 H 0.2756 0.1582 0.7548 0.945 Uiso 1 1 calc R . .
H62 H 0.2057 0.1745 0.7849 0.945 Uiso 1 1 calc R . .
H63 H 0.2343 0.1011 0.7842 0.945 Uiso 1 1 calc R . .
C174 C 0.3232(8) 0.2080(6) 0.8287(4) 0.290(7) Uani 1 1 d D . .
H64 H 0.3712 0.1896 0.8286 0.348 Uiso 1 1 calc R . .
H65 H 0.3414 0.2634 0.8299 0.348 Uiso 1 1 calc R . .
C175 C 0.2763(7) 0.1941(5) 0.8677(3) 0.220(7) Uani 1 1 d D . .
H66 H 0.2360 0.2223 0.8702 0.264 Uiso 1 1 calc R . .
H67 H 0.2455 0.1382 0.8601 0.264 Uiso 1 1 calc R . .
C176 C 0.3265(7) 0.2177(6) 0.9120(3) 0.175(4) Uani 1 1 d D . .
H68 H 0.3506 0.2748 0.9223 0.210 Uiso 1 1 calc R . .
H69 H 0.3720 0.1957 0.9087 0.210 Uiso 1 1 calc R . .
C177 C 0.2777(7) 0.1913(6) 0.9481(4) 0.205(7) Uani 1 1 d D . .
H70 H 0.2340 0.2157 0.9517 0.246 Uiso 1 1 calc R . .
H71 H 0.2505 0.1348 0.9360 0.246 Uiso 1 1 calc R . .
C178 C 0.3176(8) 0.2058(9) 0.9899(3) 0.195(6) Uani 1 1 d D . .
H72 H 0.3432 0.2623 1.0038 0.233 Uiso 1 1 calc R . .
H73 H 0.3613 0.1816 0.9876 0.233 Uiso 1 1 calc R . .
C179 C 0.2507(18) 0.1697(10) 1.0233(7) 0.484(14) Uani 1 1 d D . .
H74 H 0.2801 0.1761 1.0535 0.725 Uiso 1 1 calc R . .
H75 H 0.2225 0.1147 1.0081 0.725 Uiso 1 1 calc R . .
H76 H 0.2106 0.1974 1.0277 0.725 Uiso 1 1 calc R . .
C180 C 0.8810(5) 0.1349(6) 0.3755(3) 0.138(3) Uani 1 1 d D . .
H84 H 0.8897 0.1279 0.3430 0.206 Uiso 1 1 calc R . .
H85 H 0.8779 0.1869 0.3888 0.206 Uiso 1 1 calc R . .
H86 H 0.8298 0.0964 0.3774 0.206 Uiso 1 1 calc R . .
C181 C 0.9510(7) 0.1250(5) 0.4022(2) 0.159(3) Uani 1 1 d D . .
H87 H 1.0026 0.1622 0.3985 0.191 Uiso 1 1 calc R . .
H88 H 0.9535 0.0723 0.3883 0.191 Uiso 1 1 calc R . .
C182 C 0.9463(5) 0.1367(4) 0.4533(2) 0.115(2) Uani 1 1 d D . .
H89 H 0.8938 0.1001 0.4565 0.137 Uiso 1 1 calc R . .
H90 H 0.9906 0.1215 0.4663 0.137 Uiso 1 1 calc R . .
C183 C 0.9520(5) 0.2134(4) 0.4824(3) 0.133(3) Uani 1 1 d D . .
H91 H 0.9093 0.2296 0.4686 0.160 Uiso 1 1 calc R . .
H92 H 0.9379 0.2084 0.5131 0.160 Uiso 1 1 calc R . .
C184 C 1.0294(6) 0.2759(4) 0.4901(3) 0.167(4) Uani 1 1 d D . .
H93 H 1.0373 0.2920 0.4614 0.200 Uiso 1 1 calc R . .
H94 H 1.0750 0.2570 0.4970 0.200 Uiso 1 1 calc R . .
C185 C 1.0314(7) 0.3488(5) 0.5321(5) 0.193(5) Uani 1 1 d D . .
H95 H 0.9845 0.3666 0.5261 0.232 Uiso 1 1 calc R . .
H96 H 1.0273 0.3341 0.5613 0.232 Uiso 1 1 calc R . .
C186 C 1.1099(8) 0.4122(5) 0.5363(5) 0.229(7) Uani 1 1 d D . .
H97 H 1.1111 0.4577 0.5614 0.343 Uiso 1 1 calc R . .
H98 H 1.1141 0.4257 0.5071 0.343 Uiso 1 1 calc R . .
H99 H 1.1560 0.3949 0.5434 0.343 Uiso 1 1 calc R . .
C189 C 0.8815(16) 0.4055(15) 0.1941(9) 0.147(8) Uiso 0.413(4) 1 d P D 1
Cl7 Cl 0.9536(3) 0.3630(3) 0.1926(3) 0.143(2) Uani 0.413(4) 1 d P D 1
Cl8 Cl 0.8631(6) 0.4165(10) 0.1400(5) 0.441(5) Uani 0.413(4) 1 d P D 1
Cl9 Cl 0.8682(4) 0.4602(4) 0.2380(4) 0.243(5) Uani 0.413(4) 1 d P D 1
S17 S 0.8671(3) 0.0280(2) 0.12189(16) 0.1217(14) Uani 0.4739(19) 1 d PD C 2
S18 S 0.8705(3) -0.0429(3) -0.02424(19) 0.193(3) Uani 0.4739(19) 1 d PDU C 2
C241 C 0.8472(4) 0.1339(5) 0.0984(3) 0.077(3) Uani 0.4739(19) 1 d PD C 2
H100 H 0.8360 0.1801 0.0984 0.092 Uiso 0.4739(19) 1 calc PR C 2
C243 C 0.8812(6) 0.0302(6) 0.0662(4) 0.097(6) Uani 0.4739(19) 1 d PD C 2
C242 C 0.8678(6) 0.0934(6) 0.0576(4) 0.122(6) Uani 0.4739(19) 1 d PD C 2
H101 H 0.8717 0.1071 0.0294 0.146 Uiso 0.4739(19) 1 calc PR C 2
C240 C 0.8419(5) 0.1126(7) 0.1384(6) 0.226(19) Uani 0.4739(19) 1 d PD C 2
C248 C 0.8962(4) -0.1269(7) -0.0983(4) 0.140(6) Uani 0.4739(19) 1 d PDU C 2
C249 C 0.9173(5) -0.1910(7) -0.1140(4) 0.138(6) Uani 0.4739(19) 1 d PDU C 2
H102 H 0.9333 -0.2166 -0.0936 0.166 Uiso 0.4739(19) 1 calc PR C 2
C246 C 0.9332(6) -0.1404(6) -0.0111(4) 0.138(5) Uani 0.4739(19) 1 d PDU C 2
H103 H 0.9549 -0.1821 -0.0161 0.166 Uiso 0.4739(19) 1 calc PR C 2
S19 S 0.8706(4) -0.0961(5) -0.1444(2) 0.216(3) Uani 0.4739(19) 1 d PDU C 2
C251 C 0.8892(6) -0.1711(7) -0.1817(5) 0.138(5) Uani 0.4739(19) 1 d PDU C 2
H104 H 0.8820 -0.1789 -0.2143 0.166 Uiso 0.4739(19) 1 calc PR C 2
C250 C 0.9143(7) -0.2185(7) -0.1636(4) 0.120(5) Uani 0.4739(19) 1 d PDU C 2
H105 H 0.9278 -0.2623 -0.1801 0.144 Uiso 0.4739(19) 1 calc PR C 2
C245 C 0.9296(5) -0.0954(5) 0.0337(3) 0.084(3) Uani 0.4739(19) 1 d PDU C 2
H106 H 0.9484 -0.1040 0.0615 0.101 Uiso 0.4739(19) 1 calc PR C 2
C244 C 0.8944(5) -0.0345(6) 0.0332(4) 0.121(5) Uani 0.4739(19) 1 d PDU C 2
C247 C 0.9019(7) -0.1186(7) -0.0481(4) 0.145(5) Uani 0.4739(19) 1 d PDU C 2
C187 C 0.7485(6) 0.2291(6) 0.6160(3) 0.095(3) Uiso 0.560(2) 1 d PD E 1
C188 C 0.5821(5) 0.4913(5) 0.6997(3) 0.076(2) Uiso 0.560(2) 1 d PD E 1
Cl1 Cl 0.6683(2) 0.46551(19) 0.71091(13) 0.1175(10) Uani 0.560(2) 1 d PD E 1
Cl2 Cl 0.5250(2) 0.43131(16) 0.64748(13) 0.1213(12) Uani 0.560(2) 1 d PD E 1
Cl3 Cl 0.5252(2) 0.48751(16) 0.74618(12) 0.1154(10) Uani 0.560(2) 1 d PD E 1
Cl4 Cl 0.65423(18) 0.18705(19) 0.57796(11) 0.1084(9) Uani 0.560(2) 1 d PD E 1
Cl5 Cl 0.8227(2) 0.2350(2) 0.57973(15) 0.1744(11) Uani 0.560(2) 1 d PD E 1
Cl6 Cl 0.7477(7) 0.3202(3) 0.64846(16) 0.242(5) Uani 0.560(2) 1 d PD E 1
C224 C 0.1868(7) 0.6708(7) 0.3598(5) 0.111(6) Uani 0.440(2) 1 d PD E 2
C225 C 0.1396(8) 0.5792(8) 0.3258(6) 0.120(6) Uani 0.440(2) 1 d PD E 2
C221 C 0.3807(6) 0.6008(6) 0.3235(4) 0.112(5) Uani 0.440(2) 1 d PD E 2
C222 C 0.2832(7) 0.5993(7) 0.3179(5) 0.183(7) Uani 0.440(2) 1 d PD E 2
C223 C 0.2857(5) 0.6850(5) 0.3519(4) 0.052(2) Uani 0.440(2) 1 d PD E 2
C220 C 0.3765(8) 0.5170(8) 0.2856(4) 0.137(5) Uani 0.440(2) 1 d PD E 2
C219 C 0.4765(10) 0.5258(11) 0.2855(7) 0.196(10) Uani 0.440(2) 1 d PD E 2
O1 O 0.9237(12) -0.2172(12) 0.1434(9) 0.226(8) Uani 0.4739(19) 1 d P C 2
O2 O 0.9401(5) -0.2191(5) -0.1198(5) 0.131(4) Uani 0.5261(19) 1 d P C 1

loop_
_atom_site_aniso_label
_atom_site_aniso_U_11
_atom_site_aniso_U_22
_atom_site_aniso_U_33
_atom_site_aniso_U_23
_atom_site_aniso_U_13
_atom_site_aniso_U_12
S1 0.0653(6) 0.0549(4) 0.0852(6) 0.0360(4) 0.0230(5) 0.0284(4)
S2 0.0860(7) 0.0614(5) 0.0758(6) 0.0347(4) 0.0347(5) 0.0360(5)
S3 0.0971(7) 0.0981(6) 0.0575(5) 0.0408(4) 0.0341(5) 0.0599(5)
S5 0.0624(6) 0.0463(4) 0.0898(7) 0.0296(4) 0.0161(5) 0.0156(4)
S6 0.0690(6) 0.0533(4) 0.0766(6) 0.0305(4) 0.0217(5) 0.0175(4)
S7 0.0770(6) 0.0653(5) 0.0650(5) 0.0297(4) 0.0206(5) 0.0291(5)
S8 0.1871(17) 0.1236(11) 0.0873(10) 0.0242(9) 0.0001(11) 0.0774(12)
S9 0.0798(7) 0.0665(6) 0.0647(6) 0.0097(5) 0.0163(5) 0.0279(5)
S13 0.0645(5) 0.0457(4) 0.0448(4) 0.0186(3) 0.0103(4) 0.0184(4)
S14 0.0875(7) 0.0697(5) 0.0608(5) 0.0303(4) 0.0166(5) 0.0341(5)
S15 0.1044(9) 0.0914(7) 0.0869(8) 0.0409(6) 0.0168(7) 0.0468(7)
S16 0.1542(17) 0.327(2) 0.1812(17) 0.1729(17) 0.0607(14) 0.1293(18)
N1 0.0606(18) 0.0502(14) 0.0556(16) 0.0213(12) 0.0056(14) 0.0219(13)
N2 0.0541(18) 0.0539(15) 0.095(2) 0.0353(15) 0.0167(17) 0.0214(14)
N3 0.063(2) 0.0490(15) 0.098(2) 0.0330(15) 0.0254(18) 0.0245(14)
N4 0.0554(19) 0.0546(15) 0.096(2) 0.0376(15) 0.0214(17) 0.0177(14)
N5 0.0574(18) 0.0496(14) 0.077(2) 0.0269(14) 0.0054(16) 0.0218(13)
N6 0.0610(18) 0.0451(13) 0.0568(16) 0.0183(12) 0.0034(14) 0.0196(13)
N7 0.0603(18) 0.0518(15) 0.0460(15) 0.0176(12) 0.0027(14) 0.0162(13)
N8 0.069(2) 0.0497(15) 0.0515(16) 0.0148(13) 0.0116(15) 0.0168(14)
N9 0.078(2) 0.0494(15) 0.0461(15) 0.0142(12) 0.0136(15) 0.0183(15)
N10 0.0635(19) 0.0473(14) 0.0461(15) 0.0143(12) 0.0037(14) 0.0152(13)
N11 0.0558(17) 0.0553(15) 0.0507(15) 0.0228(12) 0.0110(13) 0.0186(13)
N12 0.0579(18) 0.0585(15) 0.0489(15) 0.0235(12) 0.0099(13) 0.0215(13)
F1 0.0838(16) 0.0648(12) 0.0749(14) 0.0346(10) 0.0153(12) 0.0238(11)
F2 0.113(2) 0.0817(15) 0.0687(14) 0.0300(12) 0.0288(14) 0.0398(14)
F3 0.109(2) 0.1004(18) 0.0993(19) 0.0316(15) 0.0415(16) 0.0590(16)
F4 0.0818(16) 0.0901(15) 0.112(2) 0.0251(15) 0.0064(16) 0.0512(13)
F5 0.0776(15) 0.0639(12) 0.0873(16) 0.0165(12) 0.0085(13) 0.0354(11)
F6 0.0672(17) 0.0800(15) 0.132(2) 0.0482(16) 0.0101(16) 0.0118(13)
F7 0.0668(17) 0.0824(18) 0.131(3) 0.0170(17) 0.0238(17) 0.0113(14)
F8 0.0887(19) 0.0631(15) 0.131(2) 0.0072(15) 0.0592(17) 0.0047(14)
F9 0.117(2) 0.0600(13) 0.118(2) 0.0392(13) 0.0508(18) 0.0191(14)
F10 0.0886(17) 0.0565(11) 0.122(2) 0.0449(12) 0.0342(15) 0.0271(12)
C137 0.058(3) 0.046(2) 0.053(3) 0.015(2) 0.000(2) 0.020(2)
C138 0.058(3) 0.080(3) 0.089(4) 0.042(3) 0.015(3) 0.026(3)
C139 0.078(4) 0.088(3) 0.116(5) 0.051(3) 0.039(3) 0.051(3)
C140 0.095(4) 0.074(3) 0.145(6) 0.053(3) 0.038(4) 0.055(3)
C141 0.080(4) 0.071(3) 0.139(5) 0.070(3) 0.040(3) 0.042(3)
C142 0.079(3) 0.057(2) 0.079(3) 0.032(2) 0.025(3) 0.032(2)
F11 0.098(2) 0.0824(16) 0.096(2) 0.0560(15) 0.0447(17) 0.0519(15)
F12 0.123(3) 0.1086(18) 0.209(4) 0.119(2) 0.071(3) 0.0729(19)
F13 0.139(3) 0.128(2) 0.294(6) 0.136(3) 0.110(3) 0.105(2)
F14 0.133(3) 0.139(3) 0.168(4) 0.092(2) 0.096(3) 0.099(2)
F15 0.111(3) 0.105(2) 0.099(2) 0.0689(17) 0.0467(19) 0.0600(19)
C237 0.061(8) 0.081(9) 0.077(10) 0.026(8) 0.012(8) 0.050(7)
C238 0.097(11) 0.114(11) 0.088(11) 0.048(9) 0.013(10) 0.051(9)
C239 0.087(10) 0.095(10) 0.078(10) 0.032(9) 0.013(9) 0.049(9)
C236 0.072(10) 0.056(8) 0.058(9) 0.020(7) 0.033(8) 0.034(7)
F45 0.115(10) 0.099(8) 0.066(7) 0.016(6) 0.027(7) 0.047(7)
F41 0.084(8) 0.114(9) 0.109(9) 0.031(8) 0.003(7) 0.054(7)
F42 0.151(14) 0.158(15) 0.061(7) 0.031(9) -0.002(9) 0.042(12)
F43 0.166(13) 0.200(14) 0.093(9) 0.045(10) -0.025(10) 0.095(11)
F44 0.130(10) 0.114(8) 0.101(9) 0.055(7) 0.030(8) 0.070(7)
F16 0.118(2) 0.0683(14) 0.0693(15) 0.0205(12) 0.0331(15) 0.0111(15)
F17 0.090(2) 0.0632(17) 0.204(4) 0.016(2) 0.046(2) 0.0011(16)
F18 0.105(2) 0.084(2) 0.207(4) -0.034(2) -0.065(3) 0.0221(19)
F19 0.211(3) 0.153(3) 0.0760(18) -0.0387(18) -0.071(2) 0.105(3)
F20 0.129(2) 0.1030(18) 0.0484(12) 0.0247(12) 0.0124(14) 0.0484(17)
F21 0.0888(19) 0.0867(15) 0.0805(16) 0.0435(13) -0.0061(14) 0.0107(14)
F22 0.112(2) 0.135(2) 0.118(2) 0.0680(19) -0.005(2) 0.0488(19)
F23 0.157(3) 0.1025(17) 0.124(2) 0.0649(16) 0.018(2) 0.0695(18)
F24 0.151(3) 0.0561(13) 0.100(2) 0.0268(13) 0.006(2) 0.0347(16)
F25 0.1013(19) 0.0518(11) 0.0721(14) 0.0205(10) -0.0019(14) 0.0180(12)
F26 0.106(2) 0.0803(17) 0.0630(14) 0.0048(13) 0.0330(14) -0.0085(16)
F27 0.0921(19) 0.104(2) 0.0647(14) 0.0178(14) 0.0324(14) 0.0106(16)
F28 0.0948(17) 0.0916(16) 0.0488(11) 0.0181(11) 0.0219(12) 0.0392(14)
F29 0.0889(16) 0.0656(13) 0.0482(11) 0.0080(10) 0.0116(11) 0.0229(12)
F30 0.0733(14) 0.0627(12) 0.0495(11) 0.0126(9) 0.0151(10) 0.0164(11)
F31 0.0671(14) 0.0897(14) 0.0993(17) 0.0492(12) 0.0323(12) 0.0416(11)
F32 0.0847(15) 0.0788(13) 0.0983(17) 0.0362(12) 0.0252(14) 0.0511(12)
F33 0.121(2) 0.0618(12) 0.0889(17) 0.0311(12) 0.0149(16) 0.0439(13)
F34 0.101(2) 0.0744(13) 0.0947(17) 0.0460(12) 0.0398(15) 0.0300(13)
F35 0.0786(14) 0.0723(12) 0.0826(14) 0.0382(10) 0.0425(12) 0.0415(11)
F36 0.0825(18) 0.144(2) 0.0753(16) 0.0338(16) 0.0173(14) 0.0569(17)
F37 0.162(2) 0.267(4) 0.0740(19) 0.019(2) 0.0349(19) 0.157(3)
F38 0.192(3) 0.162(3) 0.0727(19) -0.036(2) -0.023(2) 0.102(3)
F39 0.127(3) 0.159(4) 0.096(2) -0.024(2) -0.037(2) 0.033(3)
F40 0.0831(19) 0.109(2) 0.0706(16) 0.0189(15) 0.0029(14) 0.0260(16)
S4 0.109(2) 0.0942(16) 0.0647(15) 0.0445(13) 0.0312(15) 0.0491(16)
C73 0.080(5) 0.067(4) 0.040(4) 0.031(3) 0.032(4) 0.046(4)
C74 0.062(4) 0.080(4) 0.050(4) 0.036(3) 0.042(3) 0.057(4)
C75 0.084(6) 0.090(6) 0.072(6) 0.030(5) 0.039(5) 0.055(5)
C76 0.103(9) 0.117(9) 0.060(6) 0.047(6) 0.050(6) 0.041(8)
S4A 0.0993(19) 0.147(3) 0.0895(16) 0.0552(16) 0.0520(14) 0.0619(19)
C75A 0.119(7) 0.157(7) 0.068(4) 0.076(4) 0.058(4) 0.084(6)
C76A 0.104(6) 0.159(8) 0.081(5) 0.081(5) 0.067(4) 0.098(6)
C73A 0.111(6) 0.079(5) 0.063(4) 0.039(4) 0.033(4) 0.063(4)
C74A 0.114(7) 0.114(7) 0.029(3) 0.020(4) 0.026(4) 0.083(5)
C1 0.066(2) 0.0592(18) 0.0417(17) 0.0210(14) 0.0086(16) 0.0254(17)
C2 0.052(2) 0.063(2) 0.054(2) 0.0241(16) 0.0040(16) 0.0175(17)
C3 0.055(2) 0.073(2) 0.056(2) 0.0305(17) 0.0125(17) 0.0276(17)
C4 0.063(2) 0.0588(19) 0.059(2) 0.0264(16) 0.0059(18) 0.0242(17)
C5 0.054(2) 0.0604(18) 0.074(2) 0.0352(17) 0.0104(18) 0.0226(16)
C6 0.062(2) 0.0480(17) 0.080(3) 0.0251(17) 0.008(2) 0.0242(16)
C7 0.053(2) 0.0576(18) 0.077(2) 0.0348(17) 0.0079(19) 0.0184(16)
C8 0.054(2) 0.062(2) 0.075(2) 0.0305(18) 0.0174(18) 0.0244(17)
C9 0.063(2) 0.0557(18) 0.073(2) 0.0314(16) 0.0212(18) 0.0301(16)
C10 0.065(2) 0.0623(18) 0.072(2) 0.0373(17) 0.0242(19) 0.0323(17)
C11 0.067(2) 0.0538(18) 0.084(3) 0.0336(18) 0.023(2) 0.0240(17)
C12 0.076(3) 0.0484(18) 0.079(3) 0.0267(17) 0.029(2) 0.0218(18)
C13 0.067(3) 0.0506(19) 0.104(3) 0.034(2) 0.027(2) 0.0215(18)
C14 0.056(2) 0.0516(18) 0.098(3) 0.0367(18) 0.026(2) 0.0210(16)
C15 0.063(3) 0.0526(19) 0.102(3) 0.038(2) 0.028(2) 0.0164(18)
C16 0.054(2) 0.056(2) 0.103(3) 0.036(2) 0.016(2) 0.0183(17)
C17 0.065(2) 0.0543(19) 0.088(3) 0.0309(19) 0.018(2) 0.0222(18)
C18 0.061(2) 0.0493(18) 0.097(3) 0.0260(19) 0.005(2) 0.0203(17)
C19 0.057(2) 0.0456(17) 0.078(2) 0.0299(16) 0.0119(19) 0.0161(15)
C20 0.057(2) 0.0467(16) 0.069(2) 0.0253(16) 0.0005(18) 0.0175(15)
C21 0.057(2) 0.0500(17) 0.073(2) 0.0293(16) 0.0040(18) 0.0207(16)
C22 0.053(2) 0.0572(19) 0.085(3) 0.0310(18) -0.002(2) 0.0168(17)
C23 0.058(2) 0.0584(19) 0.082(3) 0.0340(18) 0.001(2) 0.0248(17)
C24 0.066(2) 0.0575(18) 0.068(2) 0.0320(16) 0.0084(19) 0.0282(17)
C25 0.069(2) 0.0522(17) 0.056(2) 0.0213(15) 0.0021(18) 0.0244(17)
C26 0.065(2) 0.0517(17) 0.056(2) 0.0210(15) 0.0080(17) 0.0236(16)
C27 0.082(3) 0.0482(18) 0.059(2) 0.0147(16) 0.004(2) 0.0258(18)
C28 0.068(2) 0.0536(19) 0.055(2) 0.0087(16) 0.0025(19) 0.0198(18)
C29 0.066(2) 0.0492(17) 0.0410(17) 0.0122(14) 0.0065(16) 0.0175(16)
C30 0.060(2) 0.0509(17) 0.0438(17) 0.0134(14) 0.0080(16) 0.0179(16)
C31 0.059(2) 0.0601(19) 0.0509(19) 0.0162(16) 0.0036(17) 0.0227(17)
C32 0.065(2) 0.0459(17) 0.061(2) 0.0062(16) -0.0039(19) 0.0196(16)
C33 0.064(2) 0.0487(18) 0.057(2) 0.0146(16) -0.0029(18) 0.0162(17)
C34 0.060(2) 0.0527(18) 0.056(2) 0.0209(15) 0.0029(17) 0.0192(16)
C35 0.055(2) 0.0443(16) 0.0552(19) 0.0179(14) 0.0079(16) 0.0147(15)
C36 0.060(2) 0.0480(17) 0.0456(18) 0.0173(14) 0.0097(16) 0.0147(15)
C37 0.071(2) 0.0447(17) 0.054(2) 0.0146(15) 0.0109(18) 0.0179(17)
C38 0.069(2) 0.0518(18) 0.057(2) 0.0151(16) 0.0133(18) 0.0284(17)
C39 0.068(2) 0.0541(18) 0.0465(18) 0.0214(15) 0.0111(17) 0.0145(17)
C40 0.086(3) 0.0517(18) 0.055(2) 0.0221(16) 0.009(2) 0.0210(19)
C41 0.077(3) 0.0466(17) 0.055(2) 0.0184(15) 0.0100(19) 0.0145(18)
C42 0.095(3) 0.058(2) 0.056(2) 0.0296(17) 0.014(2) 0.013(2)
C43 0.094(3) 0.058(2) 0.0444(18) 0.0218(16) 0.0198(19) 0.010(2)
C44 0.076(3) 0.0558(19) 0.0429(18) 0.0223(15) 0.0179(17) 0.0122(18)
C45 0.064(2) 0.063(2) 0.0442(18) 0.0137(16) 0.0129(17) 0.0129(18)
C46 0.063(2) 0.0532(19) 0.0457(19) 0.0112(15) 0.0098(17) 0.0093(17)
C47 0.066(2) 0.058(2) 0.051(2) 0.0065(16) 0.0168(18) 0.0210(18)
C48 0.057(2) 0.0492(17) 0.055(2) 0.0144(15) 0.0038(17) 0.0144(16)
C49 0.067(2) 0.0459(17) 0.0433(17) 0.0169(14) 0.0090(16) 0.0107(16)
C50 0.052(2) 0.0402(15) 0.0526(19) 0.0173(14) 0.0057(16) 0.0083(14)
C51 0.051(2) 0.0565(18) 0.059(2) 0.0261(16) 0.0059(16) 0.0172(16)
C52 0.058(2) 0.0488(17) 0.059(2) 0.0144(16) 0.0031(17) 0.0169(16)
C53 0.059(2) 0.0512(17) 0.069(2) 0.0272(16) 0.0102(18) 0.0189(16)
C54 0.054(2) 0.0507(17) 0.059(2) 0.0212(15) 0.0083(17) 0.0206(15)
C55 0.060(2) 0.0582(18) 0.059(2) 0.0277(16) 0.0163(17) 0.0248(16)
C56 0.058(2) 0.0554(17) 0.056(2) 0.0237(15) 0.0113(17) 0.0261(16)
C57 0.089(3) 0.078(2) 0.056(2) 0.0370(17) 0.0274(19) 0.0508(19)
C58 0.089(3) 0.071(2) 0.0453(18) 0.0255(16) 0.0191(18) 0.0426(19)
C59 0.060(2) 0.068(2) 0.0461(18) 0.0215(16) 0.0110(16) 0.0275(17)
C60 0.060(2) 0.065(2) 0.0463(18) 0.0165(15) 0.0005(16) 0.0286(17)
C61 0.063(2) 0.0561(18) 0.068(2) 0.0343(16) 0.0138(18) 0.0251(16)
C62 0.069(2) 0.0508(17) 0.072(2) 0.0337(16) 0.0164(19) 0.0228(17)
C63 0.074(3) 0.0603(19) 0.070(2) 0.0282(17) 0.019(2) 0.0324(18)
C64 0.067(2) 0.0629(19) 0.069(2) 0.0367(17) 0.0192(19) 0.0276(18)
C65 0.068(2) 0.0634(19) 0.068(2) 0.0320(17) 0.0183(19) 0.0320(17)
C66 0.082(3) 0.061(2) 0.076(2) 0.0312(18) 0.033(2) 0.0389(19)
C67 0.081(3) 0.0579(18) 0.074(2) 0.0364(17) 0.029(2) 0.0320(18)
C68 0.069(2) 0.070(2) 0.060(2) 0.0374(17) 0.0171(18) 0.0289(18)
C69 0.075(3) 0.083(2) 0.057(2) 0.0370(17) 0.0269(18) 0.041(2)
C70 0.078(3) 0.089(3) 0.082(3) 0.048(2) 0.030(2) 0.034(2)
C71 0.081(3) 0.124(4) 0.085(3) 0.055(3) 0.032(3) 0.039(3)
C72 0.096(3) 0.146(4) 0.058(2) 0.053(2) 0.034(2) 0.069(3)
C77 0.063(2) 0.0455(17) 0.074(2) 0.0284(16) 0.007(2) 0.0122(16)
C78 0.060(2) 0.0493(17) 0.067(2) 0.0288(16) 0.0073(19) 0.0096(16)
C79 0.055(2) 0.059(2) 0.061(2) 0.0251(17) 0.0124(18) 0.0064(17)
C80 0.067(3) 0.0502(17) 0.068(2) 0.0307(16) 0.0090(19) 0.0137(17)
C81 0.056(2) 0.071(2) 0.068(2) 0.0382(18) 0.0116(18) 0.0215(18)
C82 0.064(3) 0.062(2) 0.071(2) 0.0320(18) 0.006(2) 0.0090(19)
C83 0.061(2) 0.072(2) 0.067(2) 0.0286(19) 0.012(2) 0.019(2)
C84 0.068(3) 0.074(2) 0.065(2) 0.0366(18) 0.0096(19) 0.0279(19)
C85 0.077(3) 0.075(2) 0.059(2) 0.0368(18) 0.0203(19) 0.030(2)
C86 0.081(3) 0.098(3) 0.069(2) 0.039(2) 0.021(2) 0.048(2)
C87 0.103(3) 0.095(3) 0.066(2) 0.044(2) 0.030(2) 0.060(2)
C88 0.093(3) 0.083(2) 0.057(2) 0.0402(18) 0.024(2) 0.039(2)
C89 0.128(4) 0.071(2) 0.083(3) 0.023(2) 0.034(3) 0.050(3)
C90 0.0590(19) 0.0485(15) 0.0420(16) 0.0210(12) 0.0166(14) 0.0296(14)
C92 0.166(8) 0.154(7) 0.089(4) -0.022(5) -0.005(5) 0.013(6)
C93 0.057(2) 0.0497(18) 0.056(2) 0.0128(16) 0.0028(18) 0.0099(17)
C94 0.045(2) 0.062(2) 0.059(2) 0.0151(17) -0.0002(17) 0.0142(16)
C95 0.059(2) 0.060(2) 0.097(3) 0.017(2) 0.001(2) 0.0252(19)
C96 0.061(3) 0.066(3) 0.107(4) -0.019(3) 0.009(3) 0.023(2)
S10 0.0845(13) 0.0703(10) 0.0540(10) 0.0099(8) 0.0091(9) 0.0412(9)
S11 0.125(2) 0.1116(18) 0.0899(18) 0.0148(14) 0.0139(16) 0.0669(16)
S12 0.118(2) 0.1119(19) 0.132(3) 0.0273(18) 0.0286(19) 0.0669(16)
C97 0.053(4) 0.054(4) 0.050(4) -0.008(3) 0.020(3) 0.028(3)
C98 0.026(3) 0.033(3) 0.055(4) 0.021(2) 0.007(2) 0.013(2)
C99 0.074(5) 0.075(5) 0.053(4) 0.021(4) 0.024(4) 0.043(4)
C100 0.069(4) 0.073(4) 0.035(3) -0.008(3) 0.018(3) 0.051(3)
C101 0.106(8) 0.110(8) 0.050(5) 0.013(5) -0.011(5) 0.018(6)
C102 0.073(7) 0.172(10) 0.154(11) 0.100(8) -0.006(7) 0.045(7)
C103 0.115(8) 0.077(5) 0.126(9) 0.026(6) 0.050(7) 0.051(5)
C104 0.086(6) 0.082(6) 0.065(5) 0.019(4) 0.008(5) 0.016(5)
C105 0.067(6) 0.076(6) 0.144(10) 0.012(6) -0.020(6) 0.029(5)
C106 0.098(8) 0.068(5) 0.108(8) 0.022(5) -0.028(6) 0.005(5)
C107 0.059(5) 0.125(7) 0.100(6) 0.061(6) 0.016(5) 0.034(5)
C108 0.144(9) 0.163(11) 0.183(14) 0.075(10) 0.085(10) 0.105(8)
C109 0.059(2) 0.0453(16) 0.0505(18) 0.0207(14) 0.0068(16) 0.0082(16)
C110 0.057(2) 0.0479(16) 0.0419(16) 0.0191(13) 0.0068(15) 0.0135(15)
C111 0.063(2) 0.0511(18) 0.0473(18) 0.0154(14) 0.0113(16) 0.0191(16)
C112 0.061(2) 0.0432(16) 0.0470(18) 0.0147(14) 0.0092(16) 0.0174(15)
C113 0.073(2) 0.0521(17) 0.0516(19) 0.0214(15) 0.0076(18) 0.0231(17)
C114 0.113(3) 0.166(4) 0.060(2) 0.069(2) 0.038(2) 0.099(3)
C115 0.099(3) 0.093(3) 0.066(3) 0.030(2) 0.023(2) 0.056(2)
C116 0.089(3) 0.067(2) 0.069(3) 0.0245(19) 0.011(2) 0.037(2)
C117 0.096(3) 0.071(2) 0.089(3) 0.039(2) 0.029(3) 0.037(2)
C118 0.140(5) 0.155(5) 0.090(4) 0.060(3) 0.015(4) 0.079(4)
C119 0.150(5) 0.160(5) 0.085(3) 0.072(3) 0.036(3) 0.089(4)
C120 0.079(3) 0.100(3) 0.098(3) 0.056(3) 0.010(3) 0.025(3)
C121 0.081(4) 0.108(3) 0.136(5) 0.077(3) 0.014(3) 0.023(3)
C122 0.063(2) 0.0602(18) 0.077(2) 0.0343(17) 0.010(2) 0.0308(17)
C123 0.156(6) 0.238(7) 0.192(8) 0.132(6) 0.037(6) 0.124(6)
C124 0.154(7) 0.409(11) 0.234(9) 0.233(8) 0.037(7) 0.140(8)
C125 0.067(2) 0.0571(18) 0.070(2) 0.0361(16) 0.0224(19) 0.0297(17)
C126 0.074(3) 0.064(2) 0.068(2) 0.0341(18) 0.019(2) 0.0269(19)
C127 0.095(3) 0.065(2) 0.065(2) 0.0330(18) 0.026(2) 0.033(2)
C128 0.085(3) 0.073(2) 0.085(3) 0.034(2) 0.034(2) 0.043(2)
C129 0.072(3) 0.076(2) 0.084(3) 0.033(2) 0.019(2) 0.038(2)
C130 0.077(3) 0.0579(19) 0.076(3) 0.0279(18) 0.017(2) 0.0332(19)
C131 0.059(2) 0.0496(19) 0.112(3) 0.033(2) 0.035(2) 0.0213(17)
C132 0.071(3) 0.055(2) 0.104(4) 0.025(2) 0.029(3) 0.015(2)
C133 0.060(3) 0.053(2) 0.122(4) 0.008(2) 0.022(3) 0.015(2)
C134 0.075(3) 0.044(2) 0.112(4) 0.013(2) 0.046(3) 0.011(2)
C135 0.096(3) 0.0416(19) 0.105(3) 0.018(2) 0.047(3) 0.023(2)
C136 0.079(3) 0.0445(18) 0.097(3) 0.0340(19) 0.033(2) 0.0162(19)
C143 0.070(2) 0.0568(19) 0.0451(19) 0.0102(15) 0.0046(17) 0.0246(18)
C144 0.070(3) 0.056(2) 0.071(3) 0.0069(19) 0.011(2) 0.019(2)
C145 0.068(3) 0.060(3) 0.119(4) 0.006(3) 0.010(3) 0.015(2)
C146 0.077(3) 0.064(3) 0.124(5) -0.004(3) -0.020(3) 0.025(2)
C147 0.115(4) 0.096(3) 0.076(3) -0.026(3) -0.040(3) 0.057(3)
C148 0.090(3) 0.078(3) 0.058(2) 0.007(2) -0.009(2) 0.042(2)
C149 0.085(3) 0.0558(19) 0.055(2) 0.0260(16) 0.010(2) 0.018(2)
C150 0.083(3) 0.080(3) 0.072(3) 0.039(2) 0.008(2) 0.024(2)
C151 0.096(4) 0.102(3) 0.084(3) 0.053(3) 0.008(3) 0.039(3)
C152 0.125(4) 0.078(2) 0.078(3) 0.045(2) 0.014(3) 0.049(3)
C153 0.115(4) 0.0481(19) 0.086(3) 0.0347(19) 0.016(3) 0.028(2)
C154 0.101(3) 0.061(2) 0.063(2) 0.0270(18) 0.009(2) 0.033(2)
C155 0.067(2) 0.058(2) 0.0486(19) 0.0162(16) 0.0139(18) 0.0137(18)
C156 0.083(3) 0.073(3) 0.049(2) 0.0099(19) 0.019(2) 0.012(2)
C157 0.079(3) 0.071(2) 0.053(2) 0.0262(18) 0.025(2) 0.016(2)
C158 0.081(3) 0.074(2) 0.045(2) 0.0120(18) 0.0119(19) 0.033(2)
C159 0.074(3) 0.058(2) 0.0446(19) 0.0144(16) 0.0102(18) 0.0257(18)
C160 0.069(2) 0.068(2) 0.0433(18) 0.0192(16) 0.0168(17) 0.0249(19)
C161 0.063(2) 0.0623(19) 0.0506(19) 0.0262(15) 0.0181(16) 0.0310(16)
C162 0.074(2) 0.0611(19) 0.0525(19) 0.0226(16) 0.0234(18) 0.0350(18)
C163 0.083(3) 0.0623(19) 0.062(2) 0.0363(16) 0.029(2) 0.0280(19)
C164 0.083(3) 0.059(2) 0.063(2) 0.0234(17) 0.020(2) 0.0354(19)
C165 0.077(3) 0.064(2) 0.070(2) 0.0217(18) 0.010(2) 0.0410(19)
C166 0.064(2) 0.067(2) 0.067(2) 0.0309(18) 0.0176(19) 0.0313(18)
C167 0.075(2) 0.070(2) 0.0465(19) 0.0155(16) 0.0013(18) 0.0387(19)
C168 0.082(3) 0.097(3) 0.058(2) 0.018(2) 0.005(2) 0.056(2)
C169 0.132(4) 0.153(4) 0.064(3) 0.011(3) 0.010(3) 0.112(3)
C170 0.149(4) 0.140(4) 0.062(3) -0.022(3) -0.021(3) 0.103(4)
C171 0.098(4) 0.107(4) 0.081(3) -0.001(3) -0.029(3) 0.039(3)
C172 0.090(3) 0.088(3) 0.054(2) 0.011(2) 0.004(2) 0.045(2)
C173 0.723(11) 0.99(2) 0.255(15) -0.228(14) -0.234(13) 0.793(12)
C174 0.405(10) 0.180(6) 0.41(2) 0.103(9) 0.236(13) 0.232(6)
C175 0.168(7) 0.101(5) 0.38(2) 0.020(8) -0.054(10) 0.082(5)
C176 0.154(7) 0.146(7) 0.261(12) 0.076(7) 0.098(8) 0.074(6)
C177 0.138(8) 0.111(6) 0.36(2) 0.065(9) -0.002(11) 0.045(6)
C178 0.146(9) 0.235(13) 0.144(8) -0.024(8) 0.005(7) 0.045(9)
C179 0.79(3) 0.226(14) 0.60(3) 0.216(15) 0.54(2) 0.242(19)
C180 0.109(5) 0.199(8) 0.116(5) 0.038(5) 0.011(4) 0.072(5)
C181 0.265(9) 0.196(6) 0.101(4) 0.081(4) 0.058(5) 0.158(6)
C182 0.143(5) 0.088(3) 0.119(5) 0.022(3) 0.008(4) 0.054(4)
C183 0.127(5) 0.088(4) 0.170(7) 0.016(4) -0.029(5) 0.039(4)
C184 0.162(6) 0.122(4) 0.210(7) 0.094(5) -0.079(6) 0.013(5)
C185 0.196(8) 0.092(5) 0.262(12) 0.000(6) -0.081(9) 0.064(5)
C186 0.211(10) 0.108(6) 0.299(14) 0.039(8) -0.127(10) -0.003(7)
Cl7 0.106(3) 0.130(3) 0.202(6) 0.070(3) 0.029(3) 0.030(3)
Cl8 0.204(6) 0.932(15) 0.529(10) 0.604(9) 0.234(6) 0.311(8)
Cl9 0.108(4) 0.137(4) 0.357(11) -0.085(6) 0.035(5) -0.012(3)
S17 0.159(4) 0.097(2) 0.126(3) 0.044(2) 0.036(3) 0.051(2)
S18 0.107(3) 0.190(4) 0.189(4) -0.088(3) 0.023(3) 0.035(3)
C241 0.102(7) 0.122(8) 0.037(4) 0.027(5) 0.030(4) 0.075(6)
C243 0.076(8) 0.057(6) 0.156(15) 0.015(7) 0.023(8) 0.031(5)
C242 0.118(11) 0.103(10) 0.129(12) 0.003(9) 0.052(9) 0.033(8)
C240 0.066(10) 0.055(8) 0.49(5) 0.006(17) -0.080(18) -0.002(7)
C248 0.087(8) 0.200(11) 0.098(8) 0.027(8) 0.022(7) 0.009(8)
C249 0.097(8) 0.163(10) 0.108(8) 0.031(8) -0.006(7) -0.016(8)
C246 0.158(9) 0.128(8) 0.113(8) 0.010(7) 0.012(8) 0.045(7)
S19 0.152(4) 0.350(8) 0.138(4) -0.004(5) 0.003(3) 0.134(5)
C251 0.131(8) 0.194(9) 0.088(7) 0.026(7) -0.003(7) 0.064(7)
C250 0.113(8) 0.128(8) 0.090(7) 0.012(6) 0.025(6) 0.010(7)
C245 0.136(7) 0.069(5) 0.040(4) -0.001(4) 0.040(5) 0.032(5)
C244 0.133(9) 0.109(8) 0.096(7) -0.004(6) 0.037(7) 0.026(7)
C247 0.127(8) 0.146(9) 0.142(9) 0.003(8) 0.021(8) 0.048(7)
Cl1 0.110(2) 0.1233(18) 0.152(2) 0.0802(17) 0.0523(18) 0.0456(16)
Cl2 0.119(2) 0.0688(14) 0.145(3) 0.0073(15) 0.027(2) 0.0038(14)
Cl3 0.155(2) 0.0928(14) 0.131(2) 0.0511(14) 0.0779(18) 0.0618(15)
Cl4 0.0948(17) 0.1434(19) 0.1223(18) 0.0813(15) 0.0396(14) 0.0483(15)
Cl5 0.0914(18) 0.282(2) 0.269(3) 0.237(2) 0.0733(17) 0.0895(18)
Cl6 0.486(12) 0.109(2) 0.101(2) 0.062(2) -0.018(5) 0.035(5)
C224 0.169(15) 0.108(10) 0.073(7) 0.054(7) 0.038(8) 0.041(10)
C225 0.097(11) 0.141(13) 0.125(12) 0.058(10) 0.023(9) 0.025(10)
C221 0.147(13) 0.110(9) 0.094(8) 0.057(7) 0.061(8) 0.033(9)
C222 0.33(2) 0.200(11) 0.166(11) 0.148(8) 0.170(12) 0.193(12)
C223 0.074(5) 0.047(4) 0.062(5) 0.028(4) 0.038(4) 0.043(3)
C220 0.232(14) 0.177(12) 0.058(7) 0.025(7) 0.011(9) 0.156(11)
C219 0.40(3) 0.175(14) 0.086(11) 0.040(11) 0.040(17) 0.193(17)
O1 0.176(13) 0.274(17) 0.31(2) 0.169(15) 0.078(14) 0.109(13)
O2 0.069(5) 0.073(4) 0.201(10) -0.024(5) 0.036(6) 0.004(4)

loop_
_atom_type_symbol
_atom_type_description
_atom_type_scat_dispersion_real
_atom_type_scat_dispersion_imag
_atom_type_scat_source
C C 0.0181 0.0091 'International Tables Vol C Tables 4.2.6.8 and 6.1.1.4'
H H 0.0000 0.0000 'International Tables Vol C Tables 4.2.6.8 and 6.1.1.4'
F F 0.0727 0.0534 'International Tables Vol C Tables 4.2.6.8 and 6.1.1.4'
N N 0.0311 0.0180 'International Tables Vol C Tables 4.2.6.8 and 6.1.1.4'
S S 0.3331 0.5567 'International Tables Vol C Tables 4.2.6.8 and 6.1.1.4'
Cl Cl 0.3639 0.7018 'International Tables Vol C Tables 4.2.6.8 and 6.1.1.4'
O O 0.0492 0.0322 'International Tables Vol C Tables 4.2.6.8 and 6.1.1.4'

loop_
_geom_angle_atom_site_label_1
_geom_angle_atom_site_label_2
_geom_angle_atom_site_label_3
_geom_angle
C64 S1 C61 91.9(2)
C65 S2 C68 92.2(2)
C72 S3 C69 92.0(3)
C80 S5 C77 92.6(2)
C81 S6 C84 93.0(2)
C85 S7 C88 92.4(2)
C92 S8 C89 97.7(5)
C96 S9 C93 92.5(3)
C112 S13 C109 92.08(19)
C113 S14 C116 93.8(2)
C117 S15 C120 93.8(3)
C124 S16 C121 95.1(5)
C4 N1 C1 105.9(3)
C6 N2 C9 106.0(4)
C11 N3 C14 111.4(3)
C11 N3 H1 124.3
C14 N3 H1 124.3
C16 N4 C19 106.5(4)
C21 N5 C24 106.4(3)
C26 N6 C29 109.9(3)
C26 N6 H2 125.0
C29 N6 H2 125.0
C34 N7 C31 106.0(3)
C39 N8 C36 106.4(3)
C41 N9 C44 111.1(3)
C41 N9 H3 124.5
C44 N9 H3 124.5
C46 N10 C49 106.8(3)
C51 N11 C54 106.0(3)
C56 N12 C59 109.7(3)
C56 N12 H4 125.1
C59 N12 H4 125.1
C138 C137 C142 120.0
C138 C137 C25 121.2(3)
C142 C137 C25 118.8(3)
F15 C138 C137 120.5(3)
F15 C138 C139 119.4(3)
C137 C138 C139 120.0
F14 C139 C140 120.3(4)
F14 C139 C138 119.7(4)
C140 C139 C138 120.0
F13 C140 C139 120.7(4)
F13 C140 C141 119.3(4)
C139 C140 C141 120.0
F12 C141 C142 120.5(3)
F12 C141 C140 119.5(3)
C142 C141 C140 120.0
F11 C142 C141 117.6(3)
F11 C142 C137 122.4(3)
C141 C142 C137 120.0
F45 C234 C235 116.8(8)
F45 C234 C236 123.2(8)
C235 C234 C236 120.0
C234 C235 C237 120.0
C234 C235 F42 130.5(10)
C237 C235 F42 109.5(10)
C235 C237 C238 120.0
C235 C237 F41 119.9(10)
C238 C237 F41 120.1(10)
F43 C238 C239 117.3(12)
F43 C238 C237 122.7(12)
C239 C238 C237 120.0
F44 C239 C236 119.4(10)
F44 C239 C238 120.6(10)
C236 C239 C238 120.0
C239 C236 C234 120.0
C239 C236 C25 126.6(6)
C234 C236 C25 113.4(6)
C76 S4 C73 92.6(5)
C74 C73 C72 132.2(6)
C74 C73 S4 115.0(6)
C72 C73 S4 112.6(6)
C73 C74 C75 105.5(7)
C73 C74 H55 127.3
C75 C74 H55 127.3
C76 C75 C74 115.3(9)
C76 C75 H56 122.4
C74 C75 H56 122.4
C75 C76 S4 111.7(9)
C75 C76 H57 124.2
S4 C76 H57 124.2
C76A S4A C73A 90.8(5)
C76A C75A C74A 109.8(8)
C76A C75A H58 125.1
C74A C75A H58 125.1
C75A C76A S4A 115.1(8)
C75A C76A H59 122.4
S4A C76A H59 122.4
C74A C73A C72 136.6(8)
C74A C73A S4A 110.6(7)
C72 C73A S4A 112.8(5)
C75A C74A C73A 113.6(8)
C75A C74A H60 123.2
C73A C74A H60 123.2
C30 C1 N1 121.8(4)
C30 C1 C2 129.0(4)
N1 C1 C2 109.2(3)
C3 C2 C1 107.4(4)
C3 C2 H5 126.3
C1 C2 H5 126.3
C2 C3 C4 106.2(4)
C2 C3 H6 126.9
C4 C3 H6 126.9
N1 C4 C5 123.9(4)
N1 C4 C3 111.2(3)
C5 C4 C3 124.4(4)
C6 C5 C61 123.6(4)
C6 C5 C4 118.6(4)
C61 C5 C4 117.6(4)
N2 C6 C5 120.2(4)
N2 C6 C7 111.2(4)
C5 C6 C7 128.3(4)
C8 C7 C6 105.9(4)
C8 C7 H7 127.1
C6 C7 H7 127.1
C7 C8 C9 107.7(4)
C7 C8 H8 126.2
C9 C8 H8 126.2
N2 C9 C10 123.3(4)
N2 C9 C8 109.2(3)
C10 C9 C8 127.5(4)
C11 C10 C9 121.7(4)
C11 C10 C125 120.0(4)
C9 C10 C125 118.3(4)
N3 C11 C10 123.1(4)
N3 C11 C12 105.8(4)
C10 C11 C12 131.0(4)
C13 C12 C11 108.2(4)
C13 C12 H9 125.9
C11 C12 H9 125.9
C12 C13 C14 108.8(4)
C12 C13 H10 125.6
C14 C13 H10 125.6
N3 C14 C15 122.2(4)
N3 C14 C13 105.7(4)
C15 C14 C13 132.0(4)
C14 C15 C16 123.4(4)
C14 C15 C131 119.7(4)
C16 C15 C131 116.7(4)
N4 C16 C15 120.8(4)
N4 C16 C17 111.4(4)
C15 C16 C17 127.7(4)
C18 C17 C16 105.8(4)
C18 C17 H11 127.1
C16 C17 H11 127.1
C17 C18 C19 106.2(4)
C17 C18 H12 126.9
C19 C18 H12 126.9
N4 C19 C20 121.6(4)
N4 C19 C18 110.1(3)
C20 C19 C18 128.0(4)
C19 C20 C77 122.2(4)
C19 C20 C21 118.4(4)
C77 C20 C21 119.1(4)
N5 C21 C20 125.6(4)
N5 C21 C22 109.7(3)
C20 C21 C22 124.6(3)
C23 C22 C21 106.5(4)
C23 C22 H13 126.7
C21 C22 H13 126.7
C22 C23 C24 107.0(4)
C22 C23 H14 126.5
C24 C23 H14 126.5
C25 C24 N5 122.9(4)
C25 C24 C23 127.0(4)
N5 C24 C23 110.1(3)
C24 C25 C26 123.8(4)
C24 C25 C236 108.7(4)
C26 C25 C236 127.2(4)
C24 C25 C137 121.3(4)
C26 C25 C137 114.9(3)
C236 C25 C137 14.1(4)
N6 C26 C27 106.8(4)
N6 C26 C25 124.7(3)
C27 C26 C25 128.4(4)
C28 C27 C26 108.0(4)
C28 C27 H15 126.0
C26 C27 H15 126.0
C27 C28 C29 108.5(4)
C27 C28 H16 125.8
C29 C28 H16 125.8
N6 C29 C28 106.8(4)
N6 C29 C30 124.5(3)
C28 C29 C30 128.7(4)
C1 C30 C29 125.1(3)
C1 C30 C143 120.1(4)
C29 C30 C143 114.7(3)
C60 C31 N7 122.9(4)
C60 C31 C32 127.6(4)
N7 C31 C32 109.5(4)
C33 C32 C31 106.7(3)
C33 C32 H17 126.7
C31 C32 H17 126.7
C32 C33 C34 106.9(4)
C32 C33 H18 126.5
C34 C33 H18 126.5
N7 C34 C35 123.5(3)
N7 C34 C33 110.9(3)
C35 C34 C33 125.4(4)
C36 C35 C93 121.8(4)
C36 C35 C34 117.7(4)
C93 C35 C34 120.4(4)
N8 C36 C35 120.2(4)
N8 C36 C37 109.5(3)
C35 C36 C37 130.3(3)
C38 C37 C36 106.8(4)
C38 C37 H19 126.6
C36 C37 H19 126.6
C37 C38 C39 107.1(4)
C37 C38 H20 126.4
C39 C38 H20 126.4
N8 C39 C40 122.7(4)
N8 C39 C38 110.2(3)
C40 C39 C38 127.0(4)
C41 C40 C39 121.2(4)
C41 C40 C149 118.9(4)
C39 C40 C149 119.9(4)
N9 C41 C40 124.4(4)
N9 C41 C42 107.1(3)
C40 C41 C42 128.4(4)
C43 C42 C41 107.6(4)
C43 C42 H21 126.2
C41 C42 H21 126.2
C42 C43 C44 108.7(4)
C42 C43 H22 125.6
C44 C43 H22 125.6
N9 C44 C45 124.2(4)
N9 C44 C43 105.5(4)
C45 C44 C43 130.3(4)
C44 C45 C46 121.9(4)
C44 C45 C155 119.1(4)
C46 C45 C155 119.0(4)
N10 C46 C45 122.9(4)
N10 C46 C47 110.6(4)
C45 C46 C47 126.3(4)
C48 C47 C46 106.5(4)
C48 C47 H23 126.7
C46 C47 H23 126.7
C47 C48 C49 107.0(4)
C47 C48 H24 126.5
C49 C48 H24 126.5
N10 C49 C50 120.1(4)
N10 C49 C48 109.0(3)
C50 C49 C48 130.8(4)
C49 C50 C109 123.3(4)
C49 C50 C51 116.5(4)
C109 C50 C51 120.1(3)
N11 C51 C52 110.9(4)
N11 C51 C50 124.7(3)
C52 C51 C50 124.2(3)
C53 C52 C51 106.7(3)
C53 C52 H25 126.7
C51 C52 H25 126.7
C52 C53 C54 106.5(3)
C52 C53 H26 126.8
C54 C53 H26 126.8
C55 C54 N11 123.8(3)
C55 C54 C53 126.3(4)
N11 C54 C53 109.9(3)
C54 C55 C56 124.9(4)
C54 C55 C161 118.2(3)
C56 C55 C161 116.9(3)
N12 C56 C57 107.6(3)
N12 C56 C55 122.7(3)
C57 C56 C55 129.7(4)
C58 C57 C56 108.7(4)
C58 C57 H27 125.7
C56 C57 H27 125.7
C57 C58 C59 107.2(3)
C57 C58 H28 126.4
C59 C58 H28 126.4
N12 C59 C60 123.7(4)
N12 C59 C58 106.7(3)
C60 C59 C58 129.5(3)
C31 C60 C59 125.2(3)
C31 C60 C167 117.5(4)
C59 C60 C167 117.3(4)
C62 C61 C5 127.9(4)
C62 C61 S1 109.7(3)
C5 C61 S1 122.3(3)
C61 C62 C63 114.4(4)
C61 C62 H29 122.8
C63 C62 H29 122.8
C64 C63 C62 113.3(4)
C64 C63 H30 123.4
C62 C63 H30 123.4
C63 C64 C65 129.0(4)
C63 C64 S1 110.7(3)
C65 C64 S1 120.2(3)
C66 C65 C64 129.2(4)
C66 C65 S2 111.1(3)
C64 C65 S2 119.6(3)
C65 C66 C67 112.4(4)
C65 C66 H31 123.8
C67 C66 H31 123.8
C68 C67 C66 113.5(4)
C68 C67 H32 123.2
C66 C67 H32 123.2
C67 C68 C69 128.7(4)
C67 C68 S2 110.8(3)
C69 C68 S2 120.4(3)
C70 C69 C68 130.4(4)
C70 C69 S3 109.2(4)
C68 C69 S3 120.4(3)
C69 C70 C71 114.1(5)
C69 C70 H33 123.0
C71 C70 H33 123.0
C72 C71 C70 114.2(5)
C72 C71 H34 122.9
C70 C71 H34 122.9
C71 C72 C73 117.8(6)
C71 C72 C73A 139.8(6)
C73 C72 C73A 24.4(4)
C71 C72 S3 110.6(4)
C73 C72 S3 131.3(5)
C73A C72 S3 109.3(5)
C78 C77 C20 128.3(4)
C78 C77 S5 108.6(3)
C20 C77 S5 122.9(3)
C79 C78 C77 113.8(4)
C79 C78 H35 123.1
C77 C78 H35 123.1
C80 C79 C78 113.2(4)
C80 C79 H36 123.4
C78 C79 H36 123.4
C79 C80 C81 128.2(4)
C79 C80 S5 111.9(4)
C81 C80 S5 119.8(3)
C82 C81 C80 128.4(4)
C82 C81 S6 109.8(3)
C80 C81 S6 121.8(3)
C81 C82 C83 112.7(4)
C81 C82 H37 123.6
C83 C82 H37 123.6
C84 C83 C82 113.6(4)
C84 C83 H38 123.2
C82 C83 H38 123.2
C83 C84 C85 128.6(5)
C83 C84 S6 110.8(4)
C85 C84 S6 120.6(3)
C86 C85 C84 130.5(4)
C86 C85 S7 109.2(3)
C84 C85 S7 120.2(4)
C85 C86 C87 113.9(5)
C85 C86 H39 123.0
C87 C86 H39 123.0
C88 C87 C86 114.6(5)
C88 C87 H40 122.7
C86 C87 H40 122.7
C87 C88 C89 130.5(5)
C87 C88 S7 109.9(4)
C89 C88 S7 119.6(4)
C88 C89 C90 127.6(5)
C88 C89 S8 124.1(4)
C90 C89 S8 108.3(3)
C91 C90 C89 104.6(5)
C91 C90 H41 127.7
C89 C90 H41 127.7
C92 C91 C90 116.9(8)
C92 C91 H42 121.6
C90 C91 H42 121.6
C91 C92 S8 112.5(7)
C91 C92 H43 123.7
S8 C92 H43 123.7
C35 C93 C94 128.0(4)
C35 C93 S9 123.3(3)
C94 C93 S9 108.7(3)
C95 C94 C93 113.1(4)
C95 C94 H44 123.4
C93 C94 H44 123.4
C94 C95 C96 114.2(5)
C94 C95 H45 122.9
C96 C95 H45 122.9
C95 C96 C97 121.0(6)
C95 C96 C240 142.7(7)
C97 C96 C240 21.7(6)
C95 C96 S9 111.4(4)
C97 C96 S9 127.3(6)
C240 C96 S9 105.7(6)
C97 S10 C100 92.7(3)
C101 S11 C104 94.4(4)
C108 S12 C105 91.2(5)
C98 C97 C96 121.3(6)
C98 C97 S10 115.8(4)
C96 C97 S10 123.0(6)
C99 C98 C97 105.7(6)
C99 C98 H77 127.1
C97 C98 H77 127.1
C100 C99 C98 116.1(6)
C100 C99 H78 122.0
C98 C99 H78 122.0
C99 C100 C101 131.5(7)
C99 C100 S10 109.8(5)
C101 C100 S10 118.7(6)
C102 C101 C100 131.8(8)
C102 C101 S11 106.1(7)
C100 C101 S11 122.0(6)
C101 C102 C103 120.9(8)
C101 C102 H79 119.5
C103 C102 H79 119.5
C104 C103 C102 107.8(7)
C104 C103 H80 126.1
C102 C103 H80 126.1
C103 C104 C105 128.1(8)
C103 C104 S11 110.8(6)
C105 C104 S11 121.0(7)
C106 C105 C104 125.8(7)
C106 C105 S12 110.8(6)
C104 C105 S12 123.4(7)
C107 C106 C105 113.7(7)
C107 C106 H81 123.2
C105 C106 H81 123.2
C106 C107 C108 110.8(7)
C106 C107 H82 124.6
C108 C107 H82 124.6
C107 C108 S12 113.5(8)
C107 C108 H83 123.2
S12 C108 H83 123.2
C110 C109 C50 127.9(4)
C110 C109 S13 109.3(3)
C50 C109 S13 122.6(3)
C109 C110 C111 115.0(4)
C109 C110 H46 122.5
C111 C110 H46 122.5
C112 C111 C110 112.1(3)
C112 C111 H47 124.0
C110 C111 H47 124.0
C111 C112 C113 126.7(4)
C111 C112 S13 111.5(3)
C113 C112 S13 121.7(3)
C114 C113 C112 126.5(4)
C114 C113 S14 109.3(3)
C112 C113 S14 124.1(3)
C115 C114 C113 112.0(4)
C115 C114 H48 124.0
C113 C114 H48 124.0
C116 C115 C114 114.6(5)
C116 C115 H49 122.7
C114 C115 H49 122.7
C115 C116 C117 127.5(5)
C115 C116 S14 109.9(4)
C117 C116 S14 122.4(4)
C118 C117 C116 128.7(6)
C118 C117 S15 108.1(5)
C116 C117 S15 123.2(4)
C117 C118 C119 114.1(7)
C117 C118 H50 122.9
C119 C118 H50 122.9
C120 C119 C118 114.7(6)
C120 C119 H51 122.6
C118 C119 H51 122.6
C119 C120 C121 130.5(6)
C119 C120 S15 109.1(5)
C121 C120 S15 120.2(5)
C120 C121 C122 126.5(6)
C120 C121 S16 122.1(6)
C122 C121 S16 111.2(5)
C121 C122 C123 104.9(6)
C121 C122 H52 127.6
C123 C122 H52 127.6
C124 C123 C122 116.5(10)
C124 C123 H53 121.8
C122 C123 H53 121.7
C123 C124 S16 111.9(8)
C123 C124 H54 124.0
S16 C124 H54 124.0
C130 C125 C126 116.0(4)
C130 C125 C10 121.1(4)
C126 C125 C10 122.8(4)
F1 C126 C127 117.4(4)
F1 C126 C125 119.8(4)
C127 C126 C125 122.8(4)
F2 C127 C128 119.0(5)
F2 C127 C126 120.8(5)
C128 C127 C126 120.2(4)
F3 C128 C127 122.5(4)
F3 C128 C129 118.3(5)
C127 C128 C129 119.2(5)
F4 C129 C130 121.3(4)
F4 C129 C128 119.7(4)
C130 C129 C128 119.0(4)
F5 C130 C125 121.3(4)
F5 C130 C129 115.8(4)
C125 C130 C129 122.8(4)
C132 C131 C136 117.7(4)
C132 C131 C15 120.5(5)
C136 C131 C15 121.6(5)
F6 C132 C131 120.3(4)
F6 C132 C133 116.6(5)
C131 C132 C133 123.1(6)
F7 C133 C132 123.0(6)
F7 C133 C134 119.4(5)
C132 C133 C134 117.6(5)
F8 C134 C135 120.1(6)
F8 C134 C133 119.8(5)
C135 C134 C133 120.2(5)
F9 C135 C134 120.1(5)
F9 C135 C136 118.4(5)
C134 C135 C136 121.5(5)
F10 C136 C135 119.0(5)
F10 C136 C131 121.1(4)
C135 C136 C131 119.9(5)
C148 C143 C144 115.5(4)
C148 C143 C30 121.3(4)
C144 C143 C30 123.1(4)
F16 C144 C145 117.6(5)
F16 C144 C143 118.9(4)
C145 C144 C143 123.5(5)
F17 C145 C144 121.7(6)
F17 C145 C146 119.2(5)
C144 C145 C146 119.1(6)
F18 C146 C147 119.8(6)
F18 C146 C145 121.1(7)
C147 C146 C145 119.1(5)
F19 C147 C146 119.7(5)
F19 C147 C148 119.6(6)
C146 C147 C148 120.6(5)
F20 C148 C143 119.6(4)
F20 C148 C147 118.2(5)
C143 C148 C147 122.1(5)
C154 C149 C150 117.4(4)
C154 C149 C40 121.4(4)
C150 C149 C40 121.3(4)
F21 C150 C149 120.6(4)
F21 C150 C151 119.5(5)
C149 C150 C151 119.9(4)
C152 C151 F22 121.6(5)
C152 C151 C150 122.4(5)
F22 C151 C150 116.0(5)
C151 C152 F23 121.2(5)
C151 C152 C153 119.6(5)
F23 C152 C153 119.2(5)
F24 C153 C152 120.6(4)
F24 C153 C154 119.6(5)
C152 C153 C154 119.8(4)
F25 C154 C149 121.3(4)
F25 C154 C153 117.6(4)
C149 C154 C153 121.0(5)
C160 C155 C156 116.1(4)
C160 C155 C45 122.6(4)
C156 C155 C45 121.3(4)
F26 C156 C157 117.5(4)
F26 C156 C155 120.7(4)
C157 C156 C155 121.7(4)
F27 C157 C158 121.2(4)
F27 C157 C156 119.6(4)
C158 C157 C156 119.1(4)
F28 C158 C157 119.0(4)
F28 C158 C159 120.4(4)
C157 C158 C159 120.6(4)
F29 C159 C160 121.7(4)
F29 C159 C158 119.9(3)
C160 C159 C158 118.4(4)
F30 C160 C155 119.1(4)
F30 C160 C159 116.7(4)
C155 C160 C159 124.1(4)
C162 C161 C166 116.8(4)
C162 C161 C55 122.2(4)
C166 C161 C55 120.9(4)
F35 C162 C161 120.2(4)
F35 C162 C163 117.0(4)
C161 C162 C163 122.8(4)
F34 C163 C164 120.8(4)
F34 C163 C162 120.7(4)
C164 C163 C162 118.5(4)
F33 C164 C165 120.7(4)
F33 C164 C163 119.7(4)
C165 C164 C163 119.6(4)
F32 C165 C164 118.7(4)
F32 C165 C166 120.8(4)
C164 C165 C166 120.4(4)
F31 C166 C165 117.7(4)
F31 C166 C161 120.4(4)
C165 C166 C161 121.8(4)
C168 C167 C172 115.2(4)
C168 C167 C60 123.4(4)
C172 C167 C60 121.3(4)
F36 C168 C167 119.3(4)
F36 C168 C169 117.6(5)
C167 C168 C169 123.1(5)
F37 C169 C170 120.5(5)
F37 C169 C168 120.6(6)
C170 C169 C168 118.9(5)
F38 C170 C169 120.6(6)
F38 C170 C171 119.0(6)
C169 C170 C171 120.4(5)
F39 C171 C172 123.2(6)
F39 C171 C170 118.8(5)
C172 C171 C170 118.0(6)
F40 C172 C171 115.9(5)
F40 C172 C167 119.7(4)
C171 C172 C167 124.4(5)
C174 C173 H61 109.5
C174 C173 H62 109.5
H61 C173 H62 109.5
C174 C173 H63 109.5
H61 C173 H63 109.5
H62 C173 H63 109.5
C175 C174 C173 100.5(10)
C175 C174 H64 111.7
C173 C174 H64 111.7
C175 C174 H65 111.7
C173 C174 H65 111.7
H64 C174 H65 109.4
C176 C175 C174 114.2(10)
C176 C175 H66 108.7
C174 C175 H66 108.7
C176 C175 H67 108.7
C174 C175 H67 108.7
H66 C175 H67 107.6
C175 C176 C177 111.5(9)
C175 C176 H68 109.3
C177 C176 H68 109.3
C175 C176 H69 109.3
C177 C176 H69 109.3
H68 C176 H69 108.0
C178 C177 C176 117.6(10)
C178 C177 H70 107.9
C176 C177 H70 107.9
C178 C177 H71 107.9
C176 C177 H71 107.9
H70 C177 H71 107.2
C177 C178 C179 108.5(13)
C177 C178 H72 110.0
C179 C178 H72 110.0
C177 C178 H73 110.0
C179 C178 H73 110.0
H72 C178 H73 108.4
C178 C179 H74 109.5
C178 C179 H75 109.5
H74 C179 H75 109.5
C178 C179 H76 109.5
H74 C179 H76 109.5
H75 C179 H76 109.5
C181 C180 H84 109.5
C181 C180 H85 109.5
H84 C180 H85 109.5
C181 C180 H86 109.5
H84 C180 H86 109.5
H85 C180 H86 109.5
C180 C181 C182 114.8(8)
C180 C181 H87 108.6
C182 C181 H87 108.6
C180 C181 H88 108.6
C182 C181 H88 108.6
H87 C181 H88 107.5
C183 C182 C181 118.7(7)
C183 C182 H89 107.6
C181 C182 H89 107.6
C183 C182 H90 107.6
C181 C182 H90 107.6
H89 C182 H90 107.1
C184 C183 C182 118.7(8)
C184 C183 H91 107.6
C182 C183 H91 107.6
C184 C183 H92 107.6
C182 C183 H92 107.6
H91 C183 H92 107.1
C183 C184 C185 111.4(9)
C183 C184 H93 109.3
C185 C184 H93 109.3
C183 C184 H94 109.3
C185 C184 H94 109.3
H93 C184 H94 108.0
C186 C185 C184 108.7(11)
C186 C185 H95 109.9
C184 C185 H95 109.9
C186 C185 H96 109.9
C184 C185 H96 109.9
H95 C185 H96 108.3
C185 C186 H97 109.5
C185 C186 H98 109.5
H97 C186 H98 109.5
C185 C186 H99 109.5
H97 C186 H99 109.5
H98 C186 H99 109.5
Cl9 C189 Cl7 123.6(17)
Cl9 C189 Cl8 121.9(19)
Cl7 C189 Cl8 107.7(16)
C243 S17 C240 96.5(7)
C247 S18 C244 99.2(7)
C240 C241 C242 125.4(11)
C240 C241 H100 117.3
C242 C241 H100 117.3
C242 C243 C244 127.6(11)
C242 C243 S17 111.2(8)
C244 C243 S17 120.7(9)
C243 C242 C241 106.4(10)
C243 C242 H101 126.8
C241 C242 H101 126.8
C241 C240 C96 138.1(10)
C241 C240 S17 100.5(11)
C96 C240 S17 121.3(10)
C249 C248 C247 101.1(11)
C249 C248 S19 109.7(9)
C247 C248 S19 149.1(10)
C248 C249 C250 116.0(11)
C248 C249 H102 122.0
C250 C249 H102 122.0
C245 C246 C247 114.8(10)
C245 C246 H103 122.6
C247 C246 H103 122.6
C251 S19 C248 90.2(7)
C250 C251 S19 117.2(11)
C250 C251 H104 121.4
S19 C251 H104 121.4
C251 C250 C249 107.0(11)
C251 C250 H105 126.5
C249 C250 H105 126.5
C246 C245 C244 113.2(9)
C246 C245 H106 123.4
C244 C245 H106 123.4
C243 C244 C245 138.1(10)
C243 C244 S18 116.1(9)
C245 C244 S18 105.6(7)
C246 C247 C248 145.8(12)
C246 C247 S18 107.2(9)
C248 C247 S18 106.1(10)
Cl5 C187 Cl6 112.5(7)
Cl5 C187 Cl4 104.6(5)
Cl6 C187 Cl4 105.7(6)
Cl2 C188 Cl1 110.5(5)
Cl2 C188 Cl3 111.8(5)
Cl1 C188 Cl3 108.6(5)
C223 C224 C225 102.6(8)
C220 C221 C222 102.6(8)
C223 C222 C221 104.3(8)
C222 C223 C224 102.8(6)
C221 C220 C219 101.8(9)

loop_
_geom_bond_atom_site_label_1
_geom_bond_atom_site_label_2
_geom_bond_distance
S1 C64 1.737(5)
S1 C61 1.746(4)
S2 C65 1.724(5)
S2 C68 1.724(4)
S3 C72 1.726(6)
S3 C69 1.740(5)
S5 C80 1.712(5)
S5 C77 1.736(4)
S6 C81 1.722(4)
S6 C84 1.732(5)
S7 C85 1.729(5)
S7 C88 1.729(5)
S8 C92 1.590(10)
S8 C89 1.624(7)
S9 C96 1.700(6)
S9 C93 1.740(4)
S13 C112 1.729(4)
S13 C109 1.753(4)
S14 C113 1.709(4)
S14 C116 1.714(5)
S15 C117 1.713(6)
S15 C120 1.725(6)
S16 C124 1.667(14)
S16 C121 1.669(7)
N1 C4 1.327(5)
N1 C1 1.393(5)
N2 C6 1.372(5)
N2 C9 1.371(6)
N3 C11 1.359(6)
N3 C14 1.368(5)
N3 H1 0.8800
N4 C16 1.342(6)
N4 C19 1.347(5)
N5 C21 1.322(5)
N5 C24 1.391(5)
N6 C26 1.366(5)
N6 C29 1.384(5)
N6 H2 0.8800
N7 C34 1.332(5)
N7 C31 1.396(5)
N8 C39 1.356(6)
N8 C36 1.376(5)
N9 C41 1.353(5)
N9 C44 1.365(5)
N9 H3 0.8800
N10 C46 1.348(5)
N10 C49 1.377(5)
N11 C51 1.329(5)
N11 C54 1.392(5)
N12 C56 1.365(5)
N12 C59 1.368(5)
N12 H4 0.8800
F1 C126 1.350(5)
F2 C127 1.316(5)
F3 C128 1.323(6)
F4 C129 1.337(6)
F5 C130 1.318(5)
F6 C132 1.336(7)
F7 C133 1.305(7)
F8 C134 1.332(6)
F9 C135 1.359(7)
F10 C136 1.324(6)
C137 C138 1.3900
C137 C142 1.3900
C137 C25 1.517(5)
C138 F15 1.300(5)
C138 C139 1.3900
C139 F14 1.288(6)
C139 C140 1.3900
C140 F13 1.322(5)
C140 C141 1.3900
C141 F12 1.327(5)
C141 C142 1.3900
C142 F11 1.301(5)
C234 F45 1.325(18)
C234 C235 1.3900
C234 C236 1.3900
C235 C237 1.3900
C235 F42 1.49(2)
C237 C238 1.3900
C237 F41 1.429(18)
C238 F43 1.26(2)
C238 C239 1.3900
C239 F44 1.219(18)
C239 C236 1.3900
C236 C25 1.488(11)
F16 C144 1.352(6)
F17 C145 1.324(8)
F18 C146 1.322(6)
F19 C147 1.325(7)
F20 C148 1.321(6)
F21 C150 1.333(5)
F22 C151 1.377(7)
F23 C152 1.341(6)
F24 C153 1.344(5)
F25 C154 1.312(6)
F26 C156 1.319(5)
F27 C157 1.310(5)
F28 C158 1.331(5)
F29 C159 1.314(5)
F30 C160 1.358(5)
F31 C166 1.329(5)
F32 C165 1.351(5)
F33 C164 1.324(5)
F34 C163 1.327(5)
F35 C162 1.353(5)
F36 C168 1.330(6)
F37 C169 1.329(7)
F38 C170 1.327(6)
F39 C171 1.322(8)
F40 C172 1.348(6)
S4 C76 1.665(12)
S4 C73 1.693(7)
C73 C74 1.411(10)
C73 C72 1.431(10)
C74 C75 1.461(11)
C74 H55 0.9500
C75 C76 1.374(13)
C75 H56 0.9500
C76 H57 0.9500
S4A C76A 1.682(10)
S4A C73A 1.710(9)
C75A C76A 1.356(12)
C75A C74A 1.400(12)
C75A H58 0.9500
C76A H59 0.9500
C73A C74A 1.386(10)
C73A C72 1.600(10)
C74A H60 0.9500
C1 C30 1.386(6)
C1 C2 1.458(6)
C2 C3 1.322(6)
C2 H5 0.9500
C3 C4 1.475(6)
C3 H6 0.9500
C4 C5 1.470(5)
C5 C6 1.393(6)
C5 C61 1.445(6)
C6 C7 1.449(6)
C7 C8 1.347(6)
C7 H7 0.9500
C8 C9 1.468(6)
C8 H8 0.9500
C9 C10 1.409(5)
C10 C11 1.402(6)
C10 C125 1.482(6)
C11 C12 1.444(6)
C12 C13 1.340(7)
C12 H9 0.9500
C13 C14 1.431(6)
C13 H10 0.9500
C14 C15 1.388(7)
C15 C16 1.442(6)
C15 C131 1.522(6)
C16 C17 1.446(7)
C17 C18 1.350(6)
C17 H11 0.9500
C18 C19 1.462(7)
C18 H12 0.9500
C19 C20 1.414(5)
C20 C77 1.422(7)
C20 C21 1.464(6)
C21 C22 1.482(6)
C22 C23 1.331(6)
C22 H13 0.9500
C23 C24 1.425(6)
C23 H14 0.9500
C24 C25 1.386(5)
C25 C26 1.423(6)
C26 C27 1.414(5)
C27 C28 1.374(7)
C27 H15 0.9500
C28 C29 1.398(6)
C28 H16 0.9500
C29 C30 1.420(6)
C30 C143 1.469(5)
C31 C60 1.373(6)
C31 C32 1.454(6)
C32 C33 1.335(6)
C32 H17 0.9500
C33 C34 1.464(5)
C33 H18 0.9500
C34 C35 1.448(6)
C35 C36 1.418(6)
C35 C93 1.426(6)
C36 C37 1.464(6)
C37 C38 1.335(6)
C37 H19 0.9500
C38 C39 1.458(6)
C38 H20 0.9500
C39 C40 1.419(6)
C40 C41 1.416(6)
C40 C149 1.469(6)
C41 C42 1.431(6)
C42 C43 1.346(7)
C42 H21 0.9500
C43 C44 1.441(6)
C43 H22 0.9500
C44 C45 1.400(6)
C45 C46 1.425(6)
C45 C155 1.484(6)
C46 C47 1.444(7)
C47 C48 1.350(6)
C47 H23 0.9500
C48 C49 1.452(6)
C48 H24 0.9500
C49 C50 1.394(5)
C50 C109 1.434(6)
C50 C51 1.473(6)
C51 C52 1.458(5)
C52 C53 1.346(6)
C52 H25 0.9500
C53 C54 1.439(5)
C53 H26 0.9500
C54 C55 1.368(6)
C55 C56 1.451(5)
C55 C161 1.490(6)
C56 C57 1.393(6)
C57 C58 1.366(6)
C57 H27 0.9500
C58 C59 1.427(6)
C58 H28 0.9500
C59 C60 1.409(6)
C60 C167 1.502(5)
C61 C62 1.375(6)
C62 C63 1.395(6)
C62 H29 0.9500
C63 C64 1.372(6)
C63 H30 0.9500
C64 C65 1.444(6)
C65 C66 1.351(6)
C66 C67 1.435(7)
C66 H31 0.9500
C67 C68 1.342(6)
C67 H32 0.9500
C68 C69 1.446(7)
C69 C70 1.355(7)
C70 C71 1.397(8)
C70 H33 0.9500
C71 C72 1.330(9)
C71 H34 0.9500
C77 C78 1.419(6)
C78 C79 1.383(7)
C78 H35 0.9500
C79 C80 1.365(6)
C79 H36 0.9500
C80 C81 1.448(7)
C81 C82 1.398(7)
C82 C83 1.423(7)
C82 H37 0.9500
C83 C84 1.353(6)
C83 H38 0.9500
C84 C85 1.460(6)
C85 C86 1.370(7)
C86 C87 1.380(7)
C86 H39 0.9500
C87 C88 1.346(7)
C87 H40 0.9500
C88 C89 1.441(7)
C89 C90 1.554(6)
C90 C91 1.408(7)
C90 H41 0.9500
C91 C92 1.322(15)
C91 H42 0.9500
C92 H43 0.9500
C93 C94 1.435(6)
C94 C95 1.352(7)
C94 H44 0.9500
C95 C96 1.387(9)
C95 H45 0.9500
C96 C97 1.470(8)
C96 C240 1.591(18)
S10 C97 1.669(7)
S10 C100 1.730(6)
S11 C101 1.682(9)
S11 C104 1.728(9)
S12 C108 1.683(9)
S12 C105 1.704(7)
C97 C98 1.451(10)
C98 C99 1.447(10)
C98 H77 0.9500
C99 C100 1.404(11)
C99 H78 0.9500
C100 C101 1.413(10)
C101 C102 1.336(11)
C102 C103 1.395(12)
C102 H79 0.9500
C103 C104 1.364(11)
C103 H80 0.9500
C104 C105 1.425(8)
C105 C106 1.402(11)
C106 C107 1.362(12)
C106 H81 0.9500
C107 C108 1.393(12)
C107 H82 0.9500
C108 H83 0.9500
C109 C110 1.376(5)
C110 C111 1.405(6)
C110 H46 0.9500
C111 C112 1.380(6)
C111 H47 0.9500
C112 C113 1.426(6)
C113 C114 1.418(7)
C114 C115 1.392(7)
C114 H48 0.9500
C115 C116 1.368(7)
C115 H49 0.9500
C116 C117 1.429(8)
C117 C118 1.369(9)
C118 C119 1.393(10)
C118 H50 0.9500
C119 C120 1.329(10)
C119 H51 0.9500
C120 C121 1.451(9)
C121 C122 1.457(9)
C122 C123 1.499(10)
C122 H52 0.9500
C123 C124 1.276(16)
C123 H53 0.9500
C124 H54 0.9500
C125 C130 1.380(7)
C125 C126 1.397(6)
C126 C127 1.385(7)
C127 C128 1.363(7)
C128 C129 1.412(7)
C129 C130 1.392(7)
C131 C132 1.371(8)
C131 C136 1.405(7)
C132 C133 1.386(7)
C133 C134 1.406(9)
C134 C135 1.356(8)
C135 C136 1.380(7)
C143 C148 1.381(6)
C143 C144 1.389(7)
C144 C145 1.363(7)
C145 C146 1.399(10)
C146 C147 1.351(10)
C147 C148 1.386(7)
C149 C154 1.379(6)
C149 C150 1.388(7)
C150 C151 1.392(8)
C151 C152 1.324(8)
C152 C153 1.362(8)
C153 C154 1.407(7)
C155 C160 1.366(6)
C155 C156 1.416(7)
C156 C157 1.393(6)
C157 C158 1.381(6)
C158 C159 1.389(7)
C159 C160 1.382(6)
C161 C162 1.365(6)
C161 C166 1.391(6)
C162 C163 1.403(6)
C163 C164 1.385(7)
C164 C165 1.372(7)
C165 C166 1.377(6)
C167 C168 1.378(7)
C167 C172 1.382(7)
C168 C169 1.394(7)
C169 C170 1.373(9)
C170 C171 1.387(10)
C171 C172 1.375(7)
C173 C174 1.658(16)
C173 H61 0.9800
C173 H62 0.9800
C173 H63 0.9800
C174 C175 1.493(16)
C174 H64 0.9900
C174 H65 0.9900
C175 C176 1.443(13)
C175 H66 0.9900
C175 H67 0.9900
C176 C177 1.506(14)
C176 H68 0.9900
C176 H69 0.9900
C177 C178 1.326(14)
C177 H70 0.9900
C177 H71 0.9900
C178 C179 1.68(2)
C178 H72 0.9900
C178 H73 0.9900
C179 H74 0.9800
C179 H75 0.9800
C179 H76 0.9800
C180 C181 1.501(12)
C180 H84 0.9800
C180 H85 0.9800
C180 H86 0.9800
C181 C182 1.510(10)
C181 H87 0.9900
C181 H88 0.9900
C182 C183 1.459(9)
C182 H89 0.9900
C182 H90 0.9900
C183 C184 1.459(11)
C183 H91 0.9900
C183 H92 0.9900
C184 C185 1.603(13)
C184 H93 0.9900
C184 H94 0.9900
C185 C186 1.494(15)
C185 H95 0.9900
C185 H96 0.9900
C186 H97 0.9800
C186 H98 0.9800
C186 H99 0.9800
C189 Cl9 1.53(3)
C189 Cl7 1.67(3)
C189 Cl8 1.72(3)
S17 C243 1.718(13)
S17 C240 1.736(13)
S18 C247 1.680(13)
S18 C244 1.713(12)
C241 C240 1.365(17)
C241 C242 1.394(12)
C241 H100 0.9500
C243 C242 1.365(14)
C243 C244 1.449(13)
C242 H101 0.9500
C248 C249 1.344(14)
C248 C247 1.477(14)
C248 S19 1.723(12)
C249 C250 1.442(15)
C249 H102 0.9500
C246 C245 1.414(13)
C246 C247 1.418(15)
C246 H103 0.9500
S19 C251 1.690(13)
C251 C250 1.320(15)
C251 H104 0.9500
C250 H105 0.9500
C245 C244 1.455(13)
C245 H106 0.9500
C187 Cl5 1.724(11)
C187 Cl6 1.751(11)
C187 Cl4 1.781(10)
C188 Cl2 1.730(8)
C188 Cl1 1.740(10)
C188 Cl3 1.756(9)
C224 C223 1.688(12)
C224 C225 1.695(13)
C221 C220 1.674(12)
C221 C222 1.674(12)
C222 C223 1.663(11)
C220 C219 1.686(14)

loop_
_geom_hbond_atom_site_label_D
_geom_hbond_atom_site_label_H
_geom_hbond_atom_site_label_A
_geom_hbond_distance_DH
_geom_hbond_distance_HA
_geom_hbond_distance_DA
_geom_hbond_angle_DHA
N3 H1 N4 0.88 2.16 2.713(5) 120.8
N3 H1 N2 0.88 2.24 2.764(5) 117.9
N3 H1 S1 0.88 2.90 3.491(4) 126.3
N3 H1 S5 0.88 2.87 3.500(4) 129.5
N6 H2 N5 0.88 2.18 2.759(4) 122.6
N6 H2 N1 0.88 2.21 2.777(5) 122.1
N9 H3 N10 0.88 2.23 2.760(5) 118.9
N9 H3 N8 0.88 2.21 2.754(4) 119.5
N9 H3 S9 0.88 2.80 3.438(4) 130.3
N9 H3 S13 0.88 2.90 3.517(4) 128.5
N12 H4 N7 0.88 2.20 2.766(5) 121.5
N12 H4 N11 0.88 2.18 2.774(4) 124.1

loop_
_geom_torsion_atom_site_label_1
_geom_torsion_atom_site_label_2
_geom_torsion_atom_site_label_3
_geom_torsion_atom_site_label_4
_geom_torsion
C142 C137 C138 F15 -176.6(4)
C25 C137 C138 F15 2.0(5)
C142 C137 C138 C139 0.0
C25 C137 C138 C139 178.6(3)
F15 C138 C139 F14 -1.4(5)
C137 C138 C139 F14 -178.1(5)
F15 C138 C139 C140 176.6(4)
C137 C138 C139 C140 0.0
F14 C139 C140 F13 -3.2(6)
C138 C139 C140 F13 178.7(5)
F14 C139 C140 C141 178.1(5)
C138 C139 C140 C141 0.0
F13 C140 C141 F12 2.7(5)
C139 C140 C141 F12 -178.5(5)
F13 C140 C141 C142 -178.7(5)
C139 C140 C141 C142 0.0
F12 C141 C142 F11 -2.0(4)
C140 C141 C142 F11 179.5(4)
F12 C141 C142 C137 178.5(5)
C140 C141 C142 C137 0.0
C138 C137 C142 F11 -179.5(4)
C25 C137 C142 F11 1.9(4)
C138 C137 C142 C141 0.0
C25 C137 C142 C141 -178.6(3)
F45 C234 C235 C237 -179.7(5)
C236 C234 C235 C237 0.0
F45 C234 C235 F42 0.3(7)
C236 C234 C235 F42 180.0(6)
C234 C235 C237 C238 0.0
F42 C235 C237 C238 -180.0(5)
C234 C235 C237 F41 179.7(5)
F42 C235 C237 F41 -0.3(6)
C235 C237 C238 F43 179.8(6)
F41 C237 C238 F43 0.1(8)
C235 C237 C238 C239 0.0
F41 C237 C238 C239 -179.7(5)
F43 C238 C239 F44 0.5(8)
C237 C238 C239 F44 -179.7(6)
F43 C238 C239 C236 -179.8(6)
C237 C238 C239 C236 0.0
F44 C239 C236 C234 179.7(6)
C238 C239 C236 C234 0.0
F44 C239 C236 C25 3.0(7)
C238 C239 C236 C25 -176.7(6)
F45 C234 C236 C239 179.7(5)
C235 C234 C236 C239 0.0
F45 C234 C236 C25 -3.2(6)
C235 C234 C236 C25 177.1(5)
C76 S4 C73 C74 0.1(3)
C76 S4 C73 C72 176.4(6)
C72 C73 C74 C75 -175.4(7)
S4 C73 C74 C75 -0.1(3)
C73 C74 C75 C76 0.0(7)
C74 C75 C76 S4 0.1(8)
C73 S4 C76 C75 -0.1(6)
C74A C75A C76A S4A -0.5(8)
C73A S4A C76A C75A 0.4(6)
C76A S4A C73A C74A -0.2(3)
C76A S4A C73A C72 178.3(5)
C76A C75A C74A C73A 0.3(7)
C72 C73A C74A C75A -178.1(7)
S4A C73A C74A C75A 0.0(4)
C4 N1 C1 C30 -179.7(4)
C4 N1 C1 C2 -0.9(4)
C30 C1 C2 C3 -178.9(4)
N1 C1 C2 C3 2.5(5)
C1 C2 C3 C4 -2.8(5)
C1 N1 C4 C5 171.3(4)
C1 N1 C4 C3 -0.8(5)
C2 C3 C4 N1 2.4(5)
C2 C3 C4 C5 -169.7(4)
N1 C4 C5 C6 143.9(4)
C3 C4 C5 C6 -45.0(6)
N1 C4 C5 C61 -41.6(6)
C3 C4 C5 C61 129.5(4)
C9 N2 C6 C5 173.5(4)
C9 N2 C6 C7 -1.1(5)
C61 C5 C6 N2 2.1(7)
C4 C5 C6 N2 176.3(4)
C61 C5 C6 C7 175.7(4)
C4 C5 C6 C7 -10.2(7)
N2 C6 C7 C8 -0.2(5)
C5 C6 C7 C8 -174.2(4)
C6 C7 C8 C9 1.3(5)
C6 N2 C9 C10 -177.7(4)
C6 N2 C9 C8 1.9(5)
C7 C8 C9 N2 -2.1(5)
C7 C8 C9 C10 177.5(4)
N2 C9 C10 C11 22.2(7)
C8 C9 C10 C11 -157.3(5)
N2 C9 C10 C125 -158.8(4)
C8 C9 C10 C125 21.7(7)
C14 N3 C11 C10 -176.1(4)
C14 N3 C11 C12 -0.5(5)
C9 C10 C11 N3 9.4(7)
C125 C10 C11 N3 -169.6(4)
C9 C10 C11 C12 -165.0(5)
C125 C10 C11 C12 16.1(8)
N3 C11 C12 C13 -1.7(6)
C10 C11 C12 C13 173.3(5)
C11 C12 C13 C14 3.2(6)
C11 N3 C14 C15 -177.3(5)
C11 N3 C14 C13 2.4(6)
C12 C13 C14 N3 -3.5(6)
C12 C13 C14 C15 176.2(6)
N3 C14 C15 C16 7.7(8)
C13 C14 C15 C16 -172.0(5)
N3 C14 C15 C131 -166.9(5)
C13 C14 C15 C131 13.4(9)
C19 N4 C16 C15 -176.1(5)
C19 N4 C16 C17 0.1(5)
C14 C15 C16 N4 16.3(8)
C131 C15 C16 N4 -168.9(5)
C14 C15 C16 C17 -159.1(5)
C131 C15 C16 C17 15.6(8)
N4 C16 C17 C18 -0.3(6)
C15 C16 C17 C18 175.5(5)
C16 C17 C18 C19 0.5(5)
C16 N4 C19 C20 175.3(4)
C16 N4 C19 C18 0.2(5)
C17 C18 C19 N4 -0.5(5)
C17 C18 C19 C20 -175.1(4)
N4 C19 C20 C77 4.5(7)
C18 C19 C20 C77 178.7(4)
N4 C19 C20 C21 178.5(4)
C18 C19 C20 C21 -7.3(7)
C24 N5 C21 C20 173.5(4)
C24 N5 C21 C22 -2.3(5)
C19 C20 C21 N5 142.3(4)
C77 C20 C21 N5 -43.5(6)
C19 C20 C21 C22 -42.4(6)
C77 C20 C21 C22 131.7(5)
N5 C21 C22 C23 4.0(5)
C20 C21 C22 C23 -171.9(4)
C21 C22 C23 C24 -3.8(5)
C21 N5 C24 C25 179.7(4)
C21 N5 C24 C23 0.0(5)
C22 C23 C24 C25 -177.1(5)
C22 C23 C24 N5 2.5(5)
N5 C24 C25 C26 -2.9(7)
C23 C24 C25 C26 176.7(4)
N5 C24 C25 C236 171.1(6)
C23 C24 C25 C236 -9.3(8)
N5 C24 C25 C137 178.3(4)
C23 C24 C25 C137 -2.1(7)
C239 C236 C25 C24 -73.4(5)
C234 C236 C25 C24 109.7(4)
C239 C236 C25 C26 100.4(6)
C234 C236 C25 C26 -76.5(6)
C239 C236 C25 C137 132.6(18)
C234 C236 C25 C137 -44.3(16)
C138 C137 C25 C24 70.0(5)
C142 C137 C25 C24 -111.3(4)
C138 C137 C25 C26 -108.8(4)
C142 C137 C25 C26 69.8(4)
C138 C137 C25 C236 99.1(17)
C142 C137 C25 C236 -82.3(17)
C29 N6 C26 C27 0.3(5)
C29 N6 C26 C25 -178.4(4)
C24 C25 C26 N6 -5.0(7)
C236 C25 C26 N6 -177.9(6)
C137 C25 C26 N6 173.8(4)
C24 C25 C26 C27 176.4(4)
C236 C25 C26 C27 3.6(9)
C137 C25 C26 C27 -4.7(6)
N6 C26 C27 C28 -0.8(5)
C25 C26 C27 C28 178.0(4)
C26 C27 C28 C29 0.9(5)
C26 N6 C29 C28 0.2(5)
C26 N6 C29 C30 179.7(4)
C27 C28 C29 N6 -0.7(5)
C27 C28 C29 C30 179.8(4)
N1 C1 C30 C29 -8.2(6)
C2 C1 C30 C29 173.3(4)
N1 C1 C30 C143 171.5(4)
C2 C1 C30 C143 -7.0(6)
N6 C29 C30 C1 2.3(6)
C28 C29 C30 C1 -178.3(4)
N6 C29 C30 C143 -177.4(4)
C28 C29 C30 C143 2.0(6)
C34 N7 C31 C60 -178.2(4)
C34 N7 C31 C32 0.8(5)
C60 C31 C32 C33 178.4(4)
N7 C31 C32 C33 -0.6(5)
C31 C32 C33 C34 0.1(5)
C31 N7 C34 C35 173.9(4)
C31 N7 C34 C33 -0.8(5)
C32 C33 C34 N7 0.4(5)
C32 C33 C34 C35 -174.2(4)
N7 C34 C35 C36 146.0(4)
C33 C34 C35 C36 -40.1(6)
N7 C34 C35 C93 -37.0(6)
C33 C34 C35 C93 137.0(4)
C39 N8 C36 C35 177.8(3)
C39 N8 C36 C37 -0.4(4)
C93 C35 C36 N8 1.8(6)
C34 C35 C36 N8 178.8(3)
C93 C35 C36 C37 179.6(4)
C34 C35 C36 C37 -3.4(6)
N8 C36 C37 C38 -0.3(4)
C35 C36 C37 C38 -178.3(4)
C36 C37 C38 C39 0.9(4)
C36 N8 C39 C40 -175.8(4)
C36 N8 C39 C38 0.9(4)
C37 C38 C39 N8 -1.2(5)
C37 C38 C39 C40 175.4(4)
N8 C39 C40 C41 15.9(7)
C38 C39 C40 C41 -160.3(4)
N8 C39 C40 C149 -163.4(4)
C38 C39 C40 C149 20.4(7)
C44 N9 C41 C40 178.6(5)
C44 N9 C41 C42 -0.2(5)
C39 C40 C41 N9 11.5(7)
C149 C40 C41 N9 -169.2(4)
C39 C40 C41 C42 -170.0(5)
C149 C40 C41 C42 9.2(8)
N9 C41 C42 C43 -0.8(6)
C40 C41 C42 C43 -179.5(5)
C41 C42 C43 C44 1.4(6)
C41 N9 C44 C45 -178.9(4)
C41 N9 C44 C43 1.0(5)
C42 C43 C44 N9 -1.5(6)
C42 C43 C44 C45 178.4(5)
N9 C44 C45 C46 10.8(7)
C43 C44 C45 C46 -169.1(5)
N9 C44 C45 C155 -170.4(4)
C43 C44 C45 C155 9.8(8)
C49 N10 C46 C45 -173.2(4)
C49 N10 C46 C47 1.7(4)
C44 C45 C46 N10 15.5(6)
C155 C45 C46 N10 -163.4(4)
C44 C45 C46 C47 -158.7(4)
C155 C45 C46 C47 22.5(6)
N10 C46 C47 C48 -2.4(5)
C45 C46 C47 C48 172.4(4)
C46 C47 C48 C49 2.0(4)
C46 N10 C49 C50 176.9(3)
C46 N10 C49 C48 -0.5(4)
C47 C48 C49 N10 -1.0(4)
C47 C48 C49 C50 -178.0(4)
N10 C49 C50 C109 2.5(6)
C48 C49 C50 C109 179.2(4)
N10 C49 C50 C51 179.7(3)
C48 C49 C50 C51 -3.6(6)
C54 N11 C51 C52 2.1(5)
C54 N11 C51 C50 178.1(4)
C49 C50 C51 N11 144.7(4)
C109 C50 C51 N11 -38.1(6)
C49 C50 C51 C52 -39.9(6)
C109 C50 C51 C52 137.4(4)
N11 C51 C52 C53 -1.1(5)
C50 C51 C52 C53 -177.1(4)
C51 C52 C53 C54 -0.4(5)
C51 N11 C54 C55 179.3(4)
C51 N11 C54 C53 -2.4(5)
C52 C53 C54 C55 -180.0(4)
C52 C53 C54 N11 1.8(5)
N11 C54 C55 C56 -1.3(7)
C53 C54 C55 C56 -179.4(4)
N11 C54 C55 C161 -178.5(4)
C53 C54 C55 C161 3.4(7)
C59 N12 C56 C57 1.0(5)
C59 N12 C56 C55 -177.9(4)
C54 C55 C56 N12 -3.3(7)
C161 C55 C56 N12 174.0(4)
C54 C55 C56 C57 178.1(5)
C161 C55 C56 C57 -4.7(7)
N12 C56 C57 C58 0.3(5)
C55 C56 C57 C58 179.1(4)
C56 C57 C58 C59 -1.5(5)
C56 N12 C59 C60 175.4(4)
C56 N12 C59 C58 -1.9(5)
C57 C58 C59 N12 2.0(5)
C57 C58 C59 C60 -175.0(5)
N7 C31 C60 C59 -4.8(7)
C32 C31 C60 C59 176.3(4)
N7 C31 C60 C167 174.0(4)
C32 C31 C60 C167 -4.8(7)
N12 C59 C60 C31 -4.7(7)
C58 C59 C60 C31 171.9(5)
N12 C59 C60 C167 176.5(4)
C58 C59 C60 C167 -6.9(7)
C6 C5 C61 C62 -175.4(4)
C4 C5 C61 C62 10.3(7)
C6 C5 C61 S1 7.9(6)
C4 C5 C61 S1 -166.3(3)
C64 S1 C61 C62 -0.7(3)
C64 S1 C61 C5 176.5(4)
C5 C61 C62 C63 -177.0(4)
S1 C61 C62 C63 0.1(5)
C61 C62 C63 C64 0.9(6)
C62 C63 C64 C65 -179.9(4)
C62 C63 C64 S1 -1.4(5)
C61 S1 C64 C63 1.2(4)
C61 S1 C64 C65 179.8(4)
C63 C64 C65 C66 -178.3(5)
S1 C64 C65 C66 3.3(7)
C63 C64 C65 S2 5.8(7)
S1 C64 C65 S2 -172.6(2)
C68 S2 C65 C66 0.1(4)
C68 S2 C65 C64 176.7(4)
C64 C65 C66 C67 -176.3(4)
S2 C65 C66 C67 -0.1(5)
C65 C66 C67 C68 0.0(6)
C66 C67 C68 C69 -179.7(4)
C66 C67 C68 S2 0.0(5)
C65 S2 C68 C67 0.0(4)
C65 S2 C68 C69 179.7(4)
C67 C68 C69 C70 9.5(8)
S2 C68 C69 C70 -170.2(4)
C67 C68 C69 S3 -169.4(4)
S2 C68 C69 S3 11.0(5)
C72 S3 C69 C70 0.0(4)
C72 S3 C69 C68 179.1(4)
C68 C69 C70 C71 -179.3(5)
S3 C69 C70 C71 -0.3(6)
C69 C70 C71 C72 0.6(7)
C70 C71 C72 C73 173.5(5)
C70 C71 C72 C73A -172.4(6)
C70 C71 C72 S3 -0.5(6)
C74 C73 C72 C71 -25.5(8)
S4 C73 C72 C71 159.1(4)
C74 C73 C72 C73A 176.7(11)
S4 C73 C72 C73A 1.3(6)
C74 C73 C72 S3 147.0(5)
S4 C73 C72 S3 -28.4(6)
C74A C73A C72 C71 141.8(7)
S4A C73A C72 C71 -36.2(9)
C74A C73A C72 C73 173.0(11)
S4A C73A C72 C73 -5.0(6)
C74A C73A C72 S3 -30.2(7)
S4A C73A C72 S3 151.8(3)
C69 S3 C72 C71 0.3(4)
C69 S3 C72 C73 -172.7(5)
C69 S3 C72 C73A 174.8(4)
C19 C20 C77 C78 -171.2(4)
C21 C20 C77 C78 14.8(7)
C19 C20 C77 S5 15.3(6)
C21 C20 C77 S5 -158.6(3)
C80 S5 C77 C78 0.0(3)
C80 S5 C77 C20 174.6(4)
C20 C77 C78 C79 -174.7(4)
S5 C77 C78 C79 -0.5(5)
C77 C78 C79 C80 0.8(6)
C78 C79 C80 C81 179.5(4)
C78 C79 C80 S5 -0.7(5)
C77 S5 C80 C79 0.4(4)
C77 S5 C80 C81 -179.9(4)
C79 C80 C81 C82 2.1(8)
S5 C80 C81 C82 -177.6(4)
C79 C80 C81 S6 -177.1(4)
S5 C80 C81 S6 3.2(5)
C84 S6 C81 C82 0.9(4)
C84 S6 C81 C80 -179.7(4)
C80 C81 C82 C83 178.8(4)
S6 C81 C82 C83 -1.9(5)
C81 C82 C83 C84 2.2(6)
C82 C83 C84 C85 178.5(4)
C82 C83 C84 S6 -1.5(5)
C81 S6 C84 C83 0.3(4)
C81 S6 C84 C85 -179.7(4)
C83 C84 C85 C86 35.9(8)
S6 C84 C85 C86 -144.1(5)
C83 C84 C85 S7 -142.2(4)
S6 C84 C85 S7 37.8(5)
C88 S7 C85 C86 -0.5(4)
C88 S7 C85 C84 177.9(4)
C84 C85 C86 C87 -177.5(5)
S7 C85 C86 C87 0.7(5)
C85 C86 C87 C88 -0.6(7)
C86 C87 C88 C89 179.1(5)
C86 C87 C88 S7 0.2(6)
C85 S7 C88 C87 0.2(4)
C85 S7 C88 C89 -178.9(4)
C87 C88 C89 C90 31.8(9)
S7 C88 C89 C90 -149.3(4)
C87 C88 C89 S8 -146.5(5)
S7 C88 C89 S8 32.3(7)
C92 S8 C89 C88 179.9(6)
C92 S8 C89 C90 1.3(5)
C88 C89 C90 C91 179.0(6)
S8 C89 C90 C91 -2.4(6)
C89 C90 C91 C92 2.8(10)
C90 C91 C92 S8 -2.0(12)
C89 S8 C92 C91 0.3(9)
C36 C35 C93 C94 -170.6(4)
C34 C35 C93 C94 12.5(6)
C36 C35 C93 S9 11.1(5)
C34 C35 C93 S9 -165.8(3)
C96 S9 C93 C35 176.6(4)
C96 S9 C93 C94 -2.0(3)
C35 C93 C94 C95 -177.6(4)
S9 C93 C94 C95 0.9(4)
C93 C94 C95 C96 1.1(5)
C94 C95 C96 C97 -176.6(4)
C94 C95 C96 C240 -175.7(7)
C94 C95 C96 S9 -2.6(5)
C93 S9 C96 C95 2.6(4)
C93 S9 C96 C97 176.2(4)
C93 S9 C96 C240 178.2(4)
C95 C96 C97 C98 175.3(4)
C240 C96 C97 C98 -3.1(8)
S9 C96 C97 C98 2.2(6)
C95 C96 C97 S10 -3.7(6)
C240 C96 C97 S10 177.9(11)
S9 C96 C97 S10 -176.8(3)
C100 S10 C97 C98 0.1(2)
C100 S10 C97 C96 179.1(4)
C96 C97 C98 C99 -178.9(5)
S10 C97 C98 C99 0.2(3)
C97 C98 C99 C100 -0.5(6)
C98 C99 C100 C101 -179.3(6)
C98 C99 C100 S10 0.5(6)
C97 S10 C100 C99 -0.3(4)
C97 S10 C100 C101 179.5(5)
C99 C100 C101 C102 -8.9(10)
S10 C100 C101 C102 171.3(4)
C99 C100 C101 S11 176.1(5)
S10 C100 C101 S11 -3.7(7)
C104 S11 C101 C102 0.0(3)
C104 S11 C101 C100 176.1(6)
C100 C101 C102 C103 -175.7(8)
S11 C101 C102 C103 -0.1(4)
C101 C102 C103 C104 0.2(7)
C102 C103 C104 C105 176.6(7)
C102 C103 C104 S11 -0.2(7)
C101 S11 C104 C103 0.1(5)
C101 S11 C104 C105 -177.0(6)
C103 C104 C105 C106 -168.7(6)
S11 C104 C105 C106 7.9(8)
C103 C104 C105 S12 12.6(10)
S11 C104 C105 S12 -170.8(4)
C108 S12 C105 C106 0.2(3)
C108 S12 C105 C104 179.1(7)
C104 C105 C106 C107 -178.4(7)
S12 C105 C106 C107 0.4(4)
C105 C106 C107 C108 -1.1(7)
C106 C107 C108 S12 1.3(8)
C105 S12 C108 C107 -0.9(6)
C49 C50 C109 C110 -172.3(4)
C51 C50 C109 C110 10.7(6)
C49 C50 C109 S13 14.1(5)
C51 C50 C109 S13 -162.9(3)
C112 S13 C109 C110 -1.7(3)
C112 S13 C109 C50 173.0(3)
C50 C109 C110 C111 -173.6(4)
S13 C109 C110 C111 0.7(4)
C109 C110 C111 C112 1.1(5)
C110 C111 C112 C113 174.2(4)
C110 C111 C112 S13 -2.3(4)
C109 S13 C112 C111 2.3(3)
C109 S13 C112 C113 -174.4(3)
C111 C112 C113 C114 -10.9(7)
S13 C112 C113 C114 165.3(4)
C111 C112 C113 S14 172.1(3)
S13 C112 C113 S14 -11.7(5)
C116 S14 C113 C114 -3.2(4)
C116 S14 C113 C112 174.3(4)
C112 C113 C114 C115 -170.9(4)
S14 C113 C114 C115 6.4(6)
C113 C114 C115 C116 -7.5(7)
C114 C115 C116 C117 179.3(5)
C114 C115 C116 S14 4.9(6)
C113 S14 C116 C115 -0.9(4)
C113 S14 C116 C117 -175.6(4)
C115 C116 C117 C118 -165.6(6)
S14 C116 C117 C118 8.2(8)
C115 C116 C117 S15 16.6(8)
S14 C116 C117 S15 -169.7(3)
C120 S15 C117 C118 3.9(5)
C120 S15 C117 C116 -177.8(5)
C116 C117 C118 C119 176.3(6)
S15 C117 C118 C119 -5.6(8)
C117 C118 C119 C120 5.0(10)
C118 C119 C120 C121 -177.5(6)
C118 C119 C120 S15 -1.8(8)
C117 S15 C120 C119 -1.3(5)
C117 S15 C120 C121 175.0(5)
C119 C120 C121 C122 172.4(6)
S15 C120 C121 C122 -3.0(8)
C119 C120 C121 S16 -12.9(10)
S15 C120 C121 S16 171.8(4)
C124 S16 C121 C120 -175.5(7)
C124 S16 C121 C122 0.0(6)
C120 C121 C122 C123 178.4(6)
S16 C121 C122 C123 3.2(6)
C121 C122 C123 C124 -6.4(12)
C122 C123 C124 S16 6.7(14)
C121 S16 C124 C123 -3.8(10)
C11 C10 C125 C130 -134.5(5)
C9 C10 C125 C130 46.5(6)
C11 C10 C125 C126 49.5(6)
C9 C10 C125 C126 -129.5(5)
C130 C125 C126 F1 -179.1(4)
C10 C125 C126 F1 -3.0(6)
C130 C125 C126 C127 0.9(6)
C10 C125 C126 C127 177.1(4)
F1 C126 C127 F2 -0.8(6)
C125 C126 C127 F2 179.1(4)
F1 C126 C127 C128 177.6(4)
C125 C126 C127 C128 -2.5(7)
F2 C127 C128 F3 1.2(7)
C126 C127 C128 F3 -177.3(4)
F2 C127 C128 C129 179.3(4)
C126 C127 C128 C129 0.8(7)
F3 C128 C129 F4 -1.3(7)
C127 C128 C129 F4 -179.5(4)
F3 C128 C129 C130 -179.7(4)
C127 C128 C129 C130 2.1(7)
C126 C125 C130 F5 -179.9(4)
C10 C125 C130 F5 3.8(6)
C126 C125 C130 C129 2.2(7)
C10 C125 C130 C129 -174.1(4)
F4 C129 C130 F5 -0.1(7)
C128 C129 C130 F5 178.3(4)
F4 C129 C130 C125 177.9(4)
C128 C129 C130 C125 -3.7(7)
C14 C15 C131 C132 -129.0(5)
C16 C15 C131 C132 56.1(7)
C14 C15 C131 C136 55.8(7)
C16 C15 C131 C136 -119.1(5)
C136 C131 C132 F6 -177.3(4)
C15 C131 C132 F6 7.3(7)
C136 C131 C132 C133 2.4(7)
C15 C131 C132 C133 -173.0(5)
F6 C132 C133 F7 -2.4(7)
C131 C132 C133 F7 178.0(5)
F6 C132 C133 C134 178.9(4)
C131 C132 C133 C134 -0.8(7)
F7 C133 C134 F8 -0.8(7)
C132 C133 C134 F8 178.0(4)
F7 C133 C134 C135 -179.8(4)
C132 C133 C134 C135 -1.0(7)
F8 C134 C135 F9 0.5(7)
C133 C134 C135 F9 179.5(4)
F8 C134 C135 C136 -177.8(4)
C133 C134 C135 C136 1.2(7)
F9 C135 C136 F10 -0.3(6)
C134 C135 C136 F10 178.1(4)
F9 C135 C136 C131 -177.9(4)
C134 C135 C136 C131 0.4(7)
C132 C131 C136 F10 -179.8(4)
C15 C131 C136 F10 -4.4(7)
C132 C131 C136 C135 -2.2(7)
C15 C131 C136 C135 173.2(4)
C1 C30 C143 C148 -79.0(6)
C29 C30 C143 C148 100.7(5)
C1 C30 C143 C144 104.5(5)
C29 C30 C143 C144 -75.8(6)
C148 C143 C144 F16 179.5(4)
C30 C143 C144 F16 -3.8(7)
C148 C143 C144 C145 -1.2(8)
C30 C143 C144 C145 175.5(5)
F16 C144 C145 F17 0.2(8)
C143 C144 C145 F17 -179.1(5)
F16 C144 C145 C146 178.9(5)
C143 C144 C145 C146 -0.4(9)
F17 C145 C146 F18 -1.2(9)
C144 C145 C146 F18 -179.9(5)
F17 C145 C146 C147 179.9(6)
C144 C145 C146 C147 1.1(9)
F18 C146 C147 F19 0.7(9)
C145 C146 C147 F19 179.6(5)
F18 C146 C147 C148 -179.2(5)
C145 C146 C147 C148 -0.2(9)
C144 C143 C148 F20 178.6(4)
C30 C143 C148 F20 1.9(7)
C144 C143 C148 C147 2.1(8)
C30 C143 C148 C147 -174.6(5)
F19 C147 C148 F20 2.1(8)
C146 C147 C148 F20 -178.0(5)
F19 C147 C148 C143 178.7(5)
C146 C147 C148 C143 -1.5(9)
C41 C40 C149 C154 -127.2(5)
C39 C40 C149 C154 52.1(7)
C41 C40 C149 C150 52.6(7)
C39 C40 C149 C150 -128.2(5)
C154 C149 C150 F21 -177.4(5)
C40 C149 C150 F21 2.9(8)
C154 C149 C150 C151 1.3(8)
C40 C149 C150 C151 -178.4(5)
F21 C150 C151 C152 178.2(6)
C149 C150 C151 C152 -0.5(9)
F21 C150 C151 F22 -1.6(8)
C149 C150 C151 F22 179.7(5)
F22 C151 C152 F23 0.9(10)
C150 C151 C152 F23 -179.0(6)
F22 C151 C152 C153 179.4(6)
C150 C151 C152 C153 -0.4(10)
C151 C152 C153 F24 179.6(6)
F23 C152 C153 F24 -1.8(9)
C151 C152 C153 C154 0.4(9)
F23 C152 C153 C154 179.0(5)
C150 C149 C154 F25 -177.3(5)
C40 C149 C154 F25 2.4(8)
C150 C149 C154 C153 -1.3(8)
C40 C149 C154 C153 178.4(5)
F24 C153 C154 F25 -2.6(8)
C152 C153 C154 F25 176.6(5)
F24 C153 C154 C149 -178.7(5)
C152 C153 C154 C149 0.5(9)
C44 C45 C155 C160 -128.1(5)
C46 C45 C155 C160 50.8(7)
C44 C45 C155 C156 51.3(7)
C46 C45 C155 C156 -129.8(5)
C160 C155 C156 F26 -177.5(5)
C45 C155 C156 F26 3.0(8)
C160 C155 C156 C157 0.5(8)
C45 C155 C156 C157 -179.0(5)
F26 C156 C157 F27 -1.3(8)
C155 C156 C157 F27 -179.3(5)
F26 C156 C157 C158 176.6(5)
C155 C156 C157 C158 -1.4(8)
F27 C157 C158 F28 -0.5(8)
C156 C157 C158 F28 -178.4(5)
F27 C157 C158 C159 179.4(5)
C156 C157 C158 C159 1.5(8)
F28 C158 C159 F29 -1.0(7)
C157 C158 C159 F29 179.2(4)
F28 C158 C159 C160 179.2(4)
C157 C158 C159 C160 -0.6(7)
C156 C155 C160 F30 -177.7(4)
C45 C155 C160 F30 1.7(7)
C156 C155 C160 C159 0.4(7)
C45 C155 C160 C159 179.9(5)
F29 C159 C160 F30 -1.9(6)
C158 C159 C160 F30 177.9(4)
F29 C159 C160 C155 179.9(4)
C158 C159 C160 C155 -0.3(7)
C54 C55 C161 C162 -100.5(5)
C56 C55 C161 C162 82.1(5)
C54 C55 C161 C166 75.1(5)
C56 C55 C161 C166 -102.3(5)
C166 C161 C162 F35 -179.5(4)
C55 C161 C162 F35 -3.7(6)
C166 C161 C162 C163 -1.2(6)
C55 C161 C162 C163 174.6(4)
F35 C162 C163 F34 0.1(6)
C161 C162 C163 F34 -178.3(4)
F35 C162 C163 C164 179.0(4)
C161 C162 C163 C164 0.7(6)
F34 C163 C164 F33 0.8(6)
C162 C163 C164 F33 -178.2(4)
F34 C163 C164 C165 178.3(4)
C162 C163 C164 C165 -0.7(6)
F33 C164 C165 F32 -2.3(6)
C163 C164 C165 F32 -179.8(4)
F33 C164 C165 C166 178.8(4)
C163 C164 C165 C166 1.3(7)
F32 C165 C166 F31 -0.4(6)
C164 C165 C166 F31 178.6(4)
F32 C165 C166 C161 179.2(4)
C164 C165 C166 C161 -1.9(7)
C162 C161 C166 F31 -178.7(4)
C55 C161 C166 F31 5.5(6)
C162 C161 C166 C165 1.8(6)
C55 C161 C166 C165 -174.0(4)
C31 C60 C167 C168 108.9(5)
C59 C60 C167 C168 -72.2(6)
C31 C60 C167 C172 -67.2(6)
C59 C60 C167 C172 111.7(5)
C172 C167 C168 F36 176.6(5)
C60 C167 C168 F36 0.3(7)
C172 C167 C168 C169 -1.4(8)
C60 C167 C168 C169 -177.7(5)
F36 C168 C169 F37 0.6(9)
C167 C168 C169 F37 178.6(5)
F36 C168 C169 C170 -177.3(6)
C167 C168 C169 C170 0.7(9)
F37 C169 C170 F38 4.0(10)
C168 C169 C170 F38 -178.1(6)
F37 C169 C170 C171 -176.1(6)
C168 C169 C170 C171 1.8(10)
F38 C170 C171 F39 -0.7(10)
C169 C170 C171 F39 179.5(7)
F38 C170 C171 C172 176.5(6)
C169 C170 C171 C172 -3.4(10)
F39 C171 C172 F40 -2.5(10)
C170 C171 C172 F40 -179.5(6)
F39 C171 C172 C167 179.7(6)
C170 C171 C172 C167 2.7(10)
C168 C167 C172 F40 -178.1(5)
C60 C167 C172 F40 -1.7(7)
C168 C167 C172 C171 -0.3(8)
C60 C167 C172 C171 176.0(5)
C173 C174 C175 C176 166.0(10)
C174 C175 C176 C177 -171.4(9)
C175 C176 C177 C178 176.6(12)
C176 C177 C178 C179 -179.0(11)
C180 C181 C182 C183 -65.6(11)
C181 C182 C183 C184 -67.5(11)
C182 C183 C184 C185 -165.8(8)
C183 C184 C185 C186 -176.7(9)
C240 S17 C243 C242 -0.1(6)
C240 S17 C243 C244 -172.4(8)
C244 C243 C242 C241 171.8(9)
S17 C243 C242 C241 0.2(7)
C240 C241 C242 C243 -0.2(7)
C242 C241 C240 C96 -176.5(9)
C242 C241 C240 S17 0.1(4)
C95 C96 C240 C241 -176.0(6)
C97 C96 C240 C241 -173.7(14)
S9 C96 C240 C241 10.7(8)
C95 C96 C240 S17 7.9(11)
C97 C96 C240 S17 10.2(6)
S9 C96 C240 S17 -165.4(4)
C243 S17 C240 C241 0.0(3)
C243 S17 C240 C96 177.4(7)
C247 C248 C249 C250 177.1(7)
S19 C248 C249 C250 0.2(4)
C249 C248 S19 C251 0.3(3)
C247 C248 S19 C251 -173.7(13)
C248 S19 C251 C250 -0.8(7)
S19 C251 C250 C249 1.0(9)
C248 C249 C250 C251 -0.7(7)
C247 C246 C245 C244 -0.2(7)
C242 C243 C244 C245 159.5(8)
S17 C243 C244 C245 -29.5(13)
C242 C243 C244 S18 -14.2(11)
S17 C243 C244 S18 156.8(6)
C246 C245 C244 C243 -174.1(11)
C246 C245 C244 S18 0.0(4)
C247 S18 C244 C243 175.8(8)
C247 S18 C244 C245 0.1(3)
C245 C246 C247 C248 166.4(14)
C245 C246 C247 S18 0.3(8)
C249 C248 C247 C246 17.5(15)
S19 C248 C247 C246 -168.2(10)
C249 C248 C247 S18 -176.3(5)
S19 C248 C247 S18 -2.0(15)
C244 S18 C247 C246 -0.2(6)
C244 S18 C247 C248 -172.2(7)
C220 C221 C222 C223 -175.6(10)
C221 C222 C223 C224 -161.7(10)
C225 C224 C223 C222 -3.7(13)
C222 C221 C220 C219 171.5(12)
